data_7153611
loop_
_publ_author_name
'Nakamura, Mitsunori'
'Kitatsuka, Manami'
'Takahashi, Kohtaro'
'Nagata, Toshi'
'Mori, Shigeki'
'Kuzuhara, Daiki'
'Okujima, Tetsuo'
'Yamada, Hiroko'
'Nakae, Takahiro'
'Uno, Hidemitsu'

_publ_section_title
;
 Yellow NIR dye: \p-fused bisbenzoBODIPYs with electron-withdrawing
 groups.
;
_journal_issue 8
_journal_name_full 'Organic &amp; biomolecular chemistry'
_journal_page_first 1309
_journal_page_last 1317
_journal_paper_doi 10.1039/c3ob41996g
_journal_volume 12
_journal_year 2014
_chemical_formula_moiety 'C58 H48 B2 F4 N8, C2 H4 Cl2'
_chemical_formula_sum 'C60 H52 B2 Cl2 F4 N8'
_chemical_formula_weight 1053.64
_space_group_IT_number 2
_symmetry_cell_setting triclinic
_symmetry_Int_Tables_number 2
_symmetry_space_group_name_Hall '-P 1'
_symmetry_space_group_name_H-M 'P -1'
_atom_sites_solution_hydrogens geom
_atom_sites_solution_primary direct
_atom_sites_solution_secondary difmap
_cell_angle_alpha 112.4285(10)
_cell_angle_beta 92.3032(12)
_cell_angle_gamma 104.9867(9)
_cell_formula_units_Z 2
_cell_length_a 10.04744(18)
_cell_length_b 17.2665(4)
_cell_length_c 18.6317(4)
_cell_measurement_reflns_used 28245
_cell_measurement_temperature 100
_cell_measurement_theta_max 68.25
_cell_measurement_theta_min 3.00
_cell_volume 2851.07(11)
_computing_cell_refinement 'RAPID AUTO'
_computing_data_collection 'RAPID AUTO (Rigaku, ????)'
_computing_data_reduction 'RAPID AUTO'
_computing_molecular_graphics 'CrystalStructure 4.0'
_computing_publication_material 'CrystalStructure 4.0 (Rigaku, 2010)'
_computing_structure_refinement 'SHELXL97 (Sheldrick, 2008)'
_computing_structure_solution 'SIR2004 (Burla, et al., 2005)'
_diffrn_ambient_temperature 100
_diffrn_detector_area_resol_mean 10.000
_diffrn_measured_fraction_theta_full 0.984
_diffrn_measured_fraction_theta_max 0.984
_diffrn_measurement_device_type 'Rigaku R-AXIS RAPID'
_diffrn_measurement_method \w
_diffrn_radiation_source 'VariMax 40 kV 30 mA'
_diffrn_radiation_type 'Cu K\a'
_diffrn_radiation_wavelength 1.54187
_diffrn_reflns_av_R_equivalents 0.0866
_diffrn_reflns_av_sigmaI/netI 0.0862
_diffrn_reflns_limit_h_max 12
_diffrn_reflns_limit_h_min -12
_diffrn_reflns_limit_k_max 20
_diffrn_reflns_limit_k_min -20
_diffrn_reflns_limit_l_max 22
_diffrn_reflns_limit_l_min -22
_diffrn_reflns_number 52513
_diffrn_reflns_theta_full 68.25
_diffrn_reflns_theta_max 68.25
_exptl_absorpt_coefficient_mu 1.499
_exptl_absorpt_correction_T_max 0.956
_exptl_absorpt_correction_T_min 0.732
_exptl_absorpt_correction_type multi-scan
_exptl_absorpt_process_details 'ABSCOR (Rigaku, 1995)'
_exptl_crystal_colour red
_exptl_crystal_density_diffrn 1.227
_exptl_crystal_density_method 'not measured'
_exptl_crystal_description platelet
_exptl_crystal_F_000 1096.00
_exptl_crystal_size_max 0.210
_exptl_crystal_size_mid 0.070
_exptl_crystal_size_min 0.030
_platon_squeeze_details
;
;
_refine_diff_density_max 0.380
_refine_diff_density_min -0.480
_refine_ls_extinction_method none
_refine_ls_goodness_of_fit_ref 1.056
_refine_ls_hydrogen_treatment constr
_refine_ls_number_parameters 752
_refine_ls_number_reflns 10257
_refine_ls_number_restraints 254
_refine_ls_restrained_S_all 1.076
_refine_ls_R_factor_all 0.1195
_refine_ls_R_factor_gt 0.0780
_refine_ls_shift/su_max 0.000
_refine_ls_shift/su_mean 0.000
_refine_ls_structure_factor_coef Fsqd
_refine_ls_weighting_details 'w = 1/[\s^2^(Fo^2^)+(0.0730P)^2^+0.0000P] where P=(Fo^2^+2Fc^2^)/3'
_refine_ls_weighting_scheme calc
_refine_ls_wR_factor_gt 0.1745
_refine_ls_wR_factor_ref 0.1963
_reflns_number_gt 4875
_reflns_number_total 10264
_reflns_threshold_expression F^2^>2.0\s(F^2^)
_cod_data_source_file c3ob41996g.txt
_cod_data_source_block 20111124
_cod_original_cell_volume 2851.06(10)
_cod_database_code 7153611

loop_
_symmetry_equiv_pos_site_id
_symmetry_equiv_pos_as_xyz
1 +X,+Y,+Z
2 -X,-Y,-Z

loop_
_atom_site_label
_atom_site_type_symbol
_atom_site_fract_x
_atom_site_fract_y
_atom_site_fract_z
_atom_site_U_iso_or_equiv
_atom_site_adp_type
_atom_site_occupancy
_atom_site_symmetry_multiplicity
_atom_site_calc_flag
_atom_site_refinement_flags
_atom_site_disorder_assembly
_atom_site_disorder_group
Cl1 Cl 0.9681(2) 0.19302(12) 0.45615(12) 0.1007(7) Uani 0.834(3) 1 d PDU A -1
Cl2 Cl 1.17156(17) 0.09810(11) 0.51540(9) 0.1033(7) Uani 0.834(3) 1 d PDU A -1
C59 C 1.0878(7) 0.1464(4) 0.4021(5) 0.0921(19) Uani 0.834(3) 1 d PDU A -1
H59A H 1.0564 0.1267 0.3452 0.111 Uiso 0.834(3) 1 calc PR A -1
H59B H 1.1803 0.1910 0.4164 0.111 Uiso 0.834(3) 1 calc PR A -1
C60 C 1.0995(8) 0.0697(6) 0.4188(5) 0.0933(16) Uani 0.834(3) 1 d PDU A -1
H60A H 1.1577 0.0398 0.3829 0.112 Uiso 0.834(3) 1 calc PR A -1
H60B H 1.0054 0.0274 0.4073 0.112 Uiso 0.834(3) 1 calc PR A -1
Cl1A Cl 0.9208(17) 0.1511(11) 0.4047(12) 0.203(5) Uani 0.166(3) 1 d PDU A -2
Cl2A Cl 1.0393(16) 0.0266(9) 0.4662(9) 0.211(5) Uani 0.166(3) 1 d PDU A -2
C59A C 1.098(3) 0.161(3) 0.419(3) 0.129(4) Uani 0.166(3) 1 d PDU A -2
H59C H 1.1436 0.1817 0.3812 0.155 Uiso 0.166(3) 1 calc PR A -2
H59D H 1.1397 0.2058 0.4727 0.155 Uiso 0.166(3) 1 calc PR A -2
C60A C 1.126(4) 0.076(3) 0.410(3) 0.131(4) Uani 0.166(3) 1 d PDU A -2
H60C H 1.2277 0.0885 0.4244 0.157 Uiso 0.166(3) 1 calc PR A -2
H60D H 1.0995 0.0351 0.3541 0.157 Uiso 0.166(3) 1 calc PR A -2
F1 F 0.3708(2) 0.35648(12) 0.46115(11) 0.0658(6) Uani 1 1 d . . .
F2 F 0.2462(2) 0.31166(12) 0.34083(12) 0.0655(6) Uani 1 1 d . . .
F3 F 0.6713(3) 0.16321(15) -0.06824(13) 0.0872(7) Uani 1 1 d . . .
F4 F 0.9059(3) 0.20729(14) -0.04694(13) 0.0857(7) Uani 1 1 d . . .
N1 N 0.4966(3) 0.35601(19) 0.35421(16) 0.0540(7) Uani 1 1 d . . .
N2 N 0.3715(3) 0.46535(18) 0.40966(16) 0.0525(7) Uani 1 1 d . . .
N3 N 0.7885(3) 0.21388(19) 0.06346(17) 0.0589(8) Uani 1 1 d . . .
N4 N 0.7904(3) 0.07086(19) -0.03874(17) 0.0584(8) Uani 1 1 d . . .
N5 N 0.4004(4) 0.1443(2) 0.3503(2) 0.0749(10) Uani 1 1 d . . .
N6 N 0.1037(3) 0.4430(2) 0.51998(18) 0.0652(9) Uani 1 1 d . . .
N7 N 0.8543(4) 0.4142(2) 0.0437(2) 0.0962(13) Uani 1 1 d . . .
N8 N 0.8961(4) 0.0269(2) -0.2246(2) 0.0790(10) Uani 1 1 d . . .
C1 C 0.5438(4) 0.2845(2) 0.3375(2) 0.0536(9) Uani 1 1 d . . .
C2 C 0.6658(4) 0.2965(2) 0.30384(19) 0.0530(9) Uani 1 1 d . . .
C3 C 0.6923(4) 0.3769(2) 0.29775(19) 0.0540(9) Uani 1 1 d . . .
C4 C 0.5864(4) 0.4140(2) 0.32924(19) 0.0534(9) Uani 1 1 d . . .
C5 C 0.5607(4) 0.4933(2) 0.3376(2) 0.0540(9) Uani 1 1 d . . .
C6 C 0.4528(4) 0.5177(2) 0.3759(2) 0.0545(9) Uani 1 1 d . . .
C7 C 0.3988(4) 0.5897(2) 0.3878(2) 0.0572(9) Uani 1 1 d . C .
C8 C 0.2887(4) 0.5812(2) 0.4296(2) 0.0592(10) Uani 1 1 d . C .
C9 C 0.2747(4) 0.5045(2) 0.4421(2) 0.0557(9) Uani 1 1 d . . .
C10 C 0.8113(4) 0.3018(2) 0.1056(2) 0.0609(10) Uani 1 1 d . . .
C11 C 0.7997(4) 0.3186(2) 0.1851(2) 0.0550(9) Uani 1 1 d . . .
C12 C 0.7702(4) 0.2381(2) 0.1910(2) 0.0556(9) Uani 1 1 d . . .
C13 C 0.7618(4) 0.1734(2) 0.1158(2) 0.0559(9) Uani 1 1 d . . .
C14 C 0.7338(4) 0.0815(2) 0.0897(2) 0.0576(9) Uani 1 1 d . . .
C15 C 0.7480(4) 0.0320(3) 0.0139(2) 0.0632(10) Uani 1 1 d . . .
C16 C 0.7367(4) -0.0592(3) -0.0245(2) 0.0652(10) Uani 1 1 d . F .
C17 C 0.7750(4) -0.0737(3) -0.0977(2) 0.0635(10) Uani 1 1 d . F .
C18 C 0.8070(4) 0.0067(3) -0.1052(2) 0.0624(10) Uani 1 1 d . . .
C19 C 0.7653(4) 0.2447(2) 0.2740(2) 0.0566(9) Uani 1 1 d . . .
H19 H 0.7394 0.1866 0.2778 0.068 Uiso 1 1 calc R . .
C20 C 0.9116(4) 0.3061(2) 0.3204(2) 0.0615(10) Uani 1 1 d . . .
H20A H 0.9145 0.3159 0.3764 0.074 Uiso 1 1 calc R . .
H20B H 0.9836 0.2775 0.2995 0.074 Uiso 1 1 calc R . .
C21 C 0.9441(4) 0.3954(3) 0.3135(2) 0.0664(11) Uani 1 1 d . . .
H21A H 1.0304 0.4051 0.2901 0.080 Uiso 1 1 calc R . .
H21B H 0.9600 0.4432 0.3666 0.080 Uiso 1 1 calc R . .
C22 C 0.8208(4) 0.3980(2) 0.2612(2) 0.0596(10) Uani 1 1 d . . .
H22 H 0.8380 0.4542 0.2543 0.072 Uiso 1 1 calc R . .
C23 C 0.4652(4) 0.2086(3) 0.3470(2) 0.0603(10) Uani 1 1 d . . .
C24 C 0.6502(4) 0.5509(2) 0.3054(2) 0.0539(9) Uani 1 1 d . . .
C25 C 0.6486(4) 0.5224(3) 0.2239(2) 0.0659(11) Uani 1 1 d . . .
H25 H 0.5889 0.4666 0.1891 0.079 Uiso 1 1 calc R . .
C26 C 0.7341(4) 0.5758(3) 0.1948(2) 0.0696(11) Uani 1 1 d . . .
H26 H 0.7302 0.5567 0.1395 0.084 Uiso 1 1 calc R . .
C27 C 0.8267(4) 0.6574(2) 0.2443(2) 0.0591(10) Uani 1 1 d . . .
C28 C 0.8258(4) 0.6838(2) 0.3245(2) 0.0615(10) Uani 1 1 d . . .
H28 H 0.8866 0.7391 0.3597 0.074 Uiso 1 1 calc R . .
C29 C 0.7381(4) 0.6312(2) 0.3544(2) 0.0577(9) Uani 1 1 d . . .
H29 H 0.7390 0.6512 0.4096 0.069 Uiso 1 1 calc R . .
C30 C 0.9263(4) 0.7123(3) 0.2086(2) 0.0680(11) Uani 1 1 d . . .
C31 C 1.0176(4) 0.6589(3) 0.1608(3) 0.0828(13) Uani 1 1 d . . .
H31A H 1.0778 0.6929 0.1364 0.124 Uiso 1 1 calc R . .
H31B H 0.9577 0.6039 0.1198 0.124 Uiso 1 1 calc R . .
H31C H 1.0753 0.6458 0.1957 0.124 Uiso 1 1 calc R . .
C32 C 1.0225(5) 0.7969(3) 0.2723(3) 0.0868(13) Uani 1 1 d . . .
H32A H 1.0825 0.7826 0.3051 0.130 Uiso 1 1 calc R . .
H32B H 0.9662 0.8308 0.3051 0.130 Uiso 1 1 calc R . .
H32C H 1.0804 0.8316 0.2477 0.130 Uiso 1 1 calc R . .
C33 C 0.8379(5) 0.7353(3) 0.1542(3) 0.0864(14) Uani 1 1 d . . .
H33A H 0.7710 0.7624 0.1831 0.130 Uiso 1 1 calc R . .
H33B H 0.7874 0.6816 0.1085 0.130 Uiso 1 1 calc R . .
H33C H 0.8993 0.7763 0.1365 0.130 Uiso 1 1 calc R . .
C34 C 0.4248(4) 0.6682(3) 0.3687(2) 0.0677(11) Uani 1 1 d . . .
H34 H 0.5050 0.6748 0.3392 0.081 Uiso 1 1 calc R B 1
C35 C 0.2836(5) 0.6562(3) 0.3220(2) 0.0742(11) Uani 0.42(2) 1 d P C 1
H35 H 0.2742 0.6555 0.2708 0.089 Uiso 0.42(2) 1 calc PR C 1
C36 C 0.1694(4) 0.6464(3) 0.3646(3) 0.0766(12) Uani 0.42(2) 1 d P C 1
H36 H 0.0759 0.6385 0.3452 0.092 Uiso 0.42(2) 1 calc PR C 1
C38 C 0.3275(4) 0.7376(3) 0.4869(2) 0.0706(11) Uani 0.42(2) 1 d P C 1
H38A H 0.2853 0.7851 0.4928 0.085 Uiso 0.42(2) 1 calc PR C 1
H38B H 0.3608 0.7442 0.5403 0.085 Uiso 0.42(2) 1 calc PR C 1
C39 C 0.4433(4) 0.7474(3) 0.4466(2) 0.0698(11) Uani 0.42(2) 1 d P C 1
H39A H 0.5285 0.7555 0.4806 0.084 Uiso 0.42(2) 1 calc PR C 1
H39B H 0.4563 0.8008 0.4362 0.084 Uiso 0.42(2) 1 calc PR C 1
C35A C 0.2836(5) 0.6562(3) 0.3220(2) 0.0742(11) Uani 0.58(2) 1 d P C 2
H35A H 0.2917 0.7078 0.3093 0.089 Uiso 0.58(2) 1 calc PR C 2
H35B H 0.2640 0.6038 0.2718 0.089 Uiso 0.58(2) 1 calc PR C 2
C36A C 0.1694(4) 0.6464(3) 0.3646(3) 0.0766(12) Uani 0.58(2) 1 d P C 2
H36A H 0.0981 0.5895 0.3338 0.092 Uiso 0.58(2) 1 calc PR C 2
H36B H 0.1261 0.6936 0.3716 0.092 Uiso 0.58(2) 1 calc PR C 2
C38A C 0.3275(4) 0.7376(3) 0.4869(2) 0.0706(11) Uani 0.58(2) 1 d P C 2
H38C H 0.3202 0.7816 0.5351 0.085 Uiso 0.58(2) 1 calc PR C 2
C39A C 0.4433(4) 0.7474(3) 0.4466(2) 0.0698(11) Uani 0.58(2) 1 d P C 2
H39C H 0.5233 0.7975 0.4658 0.084 Uiso 0.58(2) 1 calc PR C 2
C37 C 0.2165(4) 0.6500(2) 0.4455(2) 0.0681(11) Uani 1 1 d . . .
H37 H 0.1379 0.6420 0.4757 0.082 Uiso 1 1 calc R C 1
C40 C 0.1803(4) 0.4690(2) 0.4847(2) 0.0548(9) Uani 1 1 d . . .
C41 C 0.8356(4) 0.3629(3) 0.0699(2) 0.0694(11) Uani 1 1 d . . .
C42 C 0.6934(4) 0.0419(2) 0.1456(2) 0.0573(9) Uani 1 1 d . . .
C43 C 0.5607(4) 0.0330(3) 0.1658(2) 0.0712(11) Uani 1 1 d . . .
H43 H 0.4977 0.0532 0.1433 0.085 Uiso 1 1 calc R . .
C44 C 0.5178(4) -0.0044(3) 0.2178(2) 0.0740(11) Uani 1 1 d . . .
H44 H 0.4250 -0.0114 0.2289 0.089 Uiso 1 1 calc R . .
C45 C 0.6085(4) -0.0319(2) 0.2541(2) 0.0622(10) Uani 1 1 d D D .
C46 C 0.7425(4) -0.0205(3) 0.2358(2) 0.0718(11) Uani 1 1 d . . .
H46 H 0.8072 -0.0376 0.2606 0.086 Uiso 1 1 calc R . .
C47 C 0.7853(4) 0.0158(3) 0.1816(2) 0.0699(11) Uani 1 1 d . . .
H47 H 0.8775 0.0223 0.1697 0.084 Uiso 1 1 calc R . .
C48 C 0.5598(5) -0.0704(3) 0.3137(3) 0.0734(12) Uani 1 1 d D . .
C49 C 0.3999(6) -0.0998(5) 0.3079(4) 0.097(2) Uani 0.793(7) 1 d PDU D 1
H49A H 0.3745 -0.1261 0.3455 0.146 Uiso 0.793(7) 1 calc PR D 1
H49B H 0.3583 -0.1431 0.2545 0.146 Uiso 0.793(7) 1 calc PR D 1
H49C H 0.3651 -0.0488 0.3200 0.146 Uiso 0.793(7) 1 calc PR D 1
C50 C 0.6136(8) 0.0039(4) 0.3977(3) 0.085(2) Uani 0.793(7) 1 d PDU D 1
H50A H 0.5943 0.0574 0.3994 0.128 Uiso 0.793(7) 1 calc PR D 1
H50B H 0.7143 0.0156 0.4105 0.128 Uiso 0.793(7) 1 calc PR D 1
H50C H 0.5659 -0.0144 0.4360 0.128 Uiso 0.793(7) 1 calc PR D 1
C51 C 0.6169(8) -0.1449(4) 0.3053(4) 0.083(2) Uani 0.793(7) 1 d PDU D 1
H51A H 0.7181 -0.1223 0.3221 0.124 Uiso 0.793(7) 1 calc PR D 1
H51B H 0.5963 -0.1870 0.2502 0.124 Uiso 0.793(7) 1 calc PR D 1
H51C H 0.5738 -0.1741 0.3381 0.124 Uiso 0.793(7) 1 calc PR D 1
C49A C 0.454(3) -0.1636(12) 0.2599(12) 0.103(6) Uani 0.207(7) 1 d PDU D 2
H49D H 0.3845 -0.1814 0.2905 0.154 Uiso 0.207(7) 1 calc PR D 2
H49E H 0.5052 -0.2070 0.2414 0.154 Uiso 0.207(7) 1 calc PR D 2
H49F H 0.4068 -0.1601 0.2147 0.154 Uiso 0.207(7) 1 calc PR D 2
C50A C 0.512(3) -0.0114(16) 0.3803(13) 0.102(7) Uani 0.207(7) 1 d PDU D 2
H50D H 0.5664 0.0494 0.3934 0.153 Uiso 0.207(7) 1 calc PR D 2
H50E H 0.5240 -0.0257 0.4258 0.153 Uiso 0.207(7) 1 calc PR D 2
H50F H 0.4130 -0.0186 0.3663 0.153 Uiso 0.207(7) 1 calc PR D 2
C51A C 0.684(2) -0.0927(19) 0.3459(16) 0.109(7) Uani 0.207(7) 1 d PDU D 2
H51D H 0.7698 -0.0451 0.3563 0.164 Uiso 0.207(7) 1 calc PR D 2
H51E H 0.6933 -0.1475 0.3069 0.164 Uiso 0.207(7) 1 calc PR D 2
H51F H 0.6655 -0.0997 0.3947 0.164 Uiso 0.207(7) 1 calc PR D 2
C52 C 0.6982(4) -0.1401(2) -0.0069(2) 0.0717(11) Uani 1 1 d . . .
H52 H 0.6693 -0.1290 0.0460 0.086 Uiso 1 1 calc R E 1
C53 C 0.5840(4) -0.2097(3) -0.0756(3) 0.0696(11) Uani 0.50(2) 1 d P F 1
H53 H 0.4952 -0.2396 -0.0685 0.084 Uiso 0.50(2) 1 calc PR F 1
C54 C 0.6255(5) -0.2242(3) -0.1496(2) 0.0744(12) Uani 0.50(2) 1 d P F 1
H54 H 0.5679 -0.2656 -0.1976 0.089 Uiso 0.50(2) 1 calc PR F 1
C56 C 0.8689(4) -0.1871(3) -0.0928(3) 0.0757(12) Uani 0.50(2) 1 d P F 1
H56A H 0.8680 -0.2490 -0.1198 0.091 Uiso 0.50(2) 1 calc PR F 1
H56B H 0.9658 -0.1496 -0.0852 0.091 Uiso 0.50(2) 1 calc PR F 1
C57 C 0.8261(5) -0.1733(3) -0.0176(3) 0.0803(12) Uani 0.50(2) 1 d P F 1
H57A H 0.9044 -0.1303 0.0240 0.096 Uiso 0.50(2) 1 calc PR F 1
H57B H 0.8050 -0.2293 -0.0109 0.096 Uiso 0.50(2) 1 calc PR F 1
C53A C 0.5840(4) -0.2097(3) -0.0756(3) 0.0696(11) Uani 0.50(2) 1 d P F 2
H53A H 0.5599 -0.2657 -0.0690 0.084 Uiso 0.50(2) 1 calc PR F 2
H53B H 0.4991 -0.1904 -0.0735 0.084 Uiso 0.50(2) 1 calc PR F 2
C54A C 0.6255(5) -0.2242(3) -0.1496(2) 0.0744(12) Uani 0.50(2) 1 d P F 2
H54A H 0.5585 -0.2126 -0.1817 0.089 Uiso 0.50(2) 1 calc PR F 2
H54B H 0.6218 -0.2866 -0.1765 0.089 Uiso 0.50(2) 1 calc PR F 2
C56A C 0.8689(4) -0.1871(3) -0.0928(3) 0.0757(12) Uani 0.50(2) 1 d P F 2
H56C H 0.9471 -0.2070 -0.1086 0.091 Uiso 0.50(2) 1 calc PR F 2
C57A C 0.8261(5) -0.1733(3) -0.0176(3) 0.0803(12) Uani 0.50(2) 1 d P F 2
H57C H 0.8726 -0.1838 0.0217 0.096 Uiso 0.50(2) 1 calc PR F 2
C55 C 0.7743(4) -0.1661(3) -0.1453(2) 0.0719(11) Uani 1 1 d . . .
H55 H 0.8029 -0.1753 -0.1980 0.086 Uiso 1 1 calc R F 1
C58 C 0.8548(4) 0.0223(2) -0.1704(2) 0.0637(10) Uani 1 1 d . . .
B1 B 0.3665(5) 0.3693(3) 0.3922(3) 0.0569(11) Uani 1 1 d . . .
B2 B 0.7898(6) 0.1663(3) -0.0266(3) 0.0661(12) Uani 1 1 d . . .

loop_
_atom_site_aniso_label
_atom_site_aniso_U_11
_atom_site_aniso_U_22
_atom_site_aniso_U_33
_atom_site_aniso_U_23
_atom_site_aniso_U_13
_atom_site_aniso_U_12
Cl1 0.1117(15) 0.0994(13) 0.0992(13) 0.0333(10) 0.0374(11) 0.0526(11)
Cl2 0.1053(14) 0.1080(13) 0.0891(11) 0.0360(9) 0.0129(9) 0.0261(10)
C59 0.108(4) 0.089(4) 0.096(4) 0.043(3) 0.043(3) 0.045(3)
C60 0.113(4) 0.100(4) 0.088(3) 0.052(3) 0.045(3) 0.040(3)
Cl1A 0.188(8) 0.176(9) 0.196(10) 0.023(8) -0.011(9) 0.058(7)
Cl2A 0.196(9) 0.176(8) 0.206(9) 0.070(7) 0.009(8) -0.020(8)
C59A 0.132(6) 0.120(6) 0.112(6) 0.023(5) 0.039(6) 0.033(6)
C60A 0.130(6) 0.120(6) 0.115(6) 0.024(5) 0.032(6) 0.028(5)
F1 0.0778(15) 0.0677(13) 0.0643(13) 0.0342(11) 0.0300(11) 0.0273(11)
F2 0.0532(13) 0.0594(13) 0.0741(14) 0.0191(11) 0.0135(11) 0.0124(11)
F3 0.104(2) 0.0852(17) 0.0703(15) 0.0205(13) 0.0005(13) 0.0428(14)
F4 0.114(2) 0.0739(15) 0.0804(15) 0.0358(13) 0.0505(14) 0.0341(14)
N1 0.0512(19) 0.0558(18) 0.0548(18) 0.0214(15) 0.0182(14) 0.0154(15)
N2 0.0539(19) 0.0529(18) 0.0543(18) 0.0228(15) 0.0189(15) 0.0183(15)
N3 0.067(2) 0.0527(19) 0.0543(19) 0.0188(16) 0.0198(15) 0.0166(16)
N4 0.062(2) 0.0583(19) 0.0537(19) 0.0199(16) 0.0163(15) 0.0193(16)
N5 0.076(3) 0.074(2) 0.083(2) 0.035(2) 0.0313(19) 0.028(2)
N6 0.065(2) 0.061(2) 0.069(2) 0.0273(17) 0.0209(17) 0.0138(17)
N7 0.144(4) 0.075(3) 0.077(3) 0.037(2) 0.048(2) 0.031(2)
N8 0.095(3) 0.074(2) 0.071(2) 0.026(2) 0.029(2) 0.032(2)
C1 0.052(2) 0.058(2) 0.054(2) 0.0247(19) 0.0182(18) 0.0175(19)
C2 0.046(2) 0.060(2) 0.049(2) 0.0193(18) 0.0080(17) 0.0138(18)
C3 0.052(2) 0.055(2) 0.048(2) 0.0151(18) 0.0129(17) 0.0128(18)
C4 0.054(2) 0.055(2) 0.052(2) 0.0218(18) 0.0135(18) 0.0145(19)
C5 0.051(2) 0.056(2) 0.053(2) 0.0201(18) 0.0116(17) 0.0149(19)
C6 0.055(2) 0.055(2) 0.052(2) 0.0218(18) 0.0144(18) 0.0118(19)
C7 0.052(2) 0.055(2) 0.066(2) 0.0261(19) 0.0167(19) 0.0137(19)
C8 0.055(2) 0.058(2) 0.070(2) 0.031(2) 0.0206(19) 0.0168(19)
C9 0.051(2) 0.059(2) 0.058(2) 0.0251(19) 0.0170(18) 0.0153(19)
C10 0.055(2) 0.057(2) 0.067(3) 0.023(2) 0.0133(19) 0.0147(19)
C11 0.050(2) 0.061(2) 0.049(2) 0.0180(19) 0.0133(17) 0.0145(18)
C12 0.050(2) 0.055(2) 0.060(2) 0.0191(19) 0.0191(18) 0.0173(18)
C13 0.052(2) 0.060(2) 0.056(2) 0.023(2) 0.0176(18) 0.0165(19)
C14 0.053(2) 0.060(2) 0.059(2) 0.023(2) 0.0136(18) 0.0160(19)
C15 0.062(3) 0.065(3) 0.064(3) 0.025(2) 0.015(2) 0.022(2)
C16 0.072(3) 0.060(3) 0.064(3) 0.023(2) 0.015(2) 0.021(2)
C17 0.075(3) 0.060(3) 0.057(2) 0.022(2) 0.022(2) 0.023(2)
C18 0.061(3) 0.071(3) 0.056(2) 0.023(2) 0.0171(19) 0.023(2)
C19 0.055(2) 0.063(2) 0.053(2) 0.0216(19) 0.0174(18) 0.021(2)
C20 0.048(2) 0.074(3) 0.059(2) 0.023(2) 0.0113(18) 0.018(2)
C21 0.052(2) 0.080(3) 0.058(2) 0.020(2) 0.0143(19) 0.016(2)
C22 0.058(2) 0.057(2) 0.056(2) 0.0174(19) 0.0196(19) 0.0134(19)
C23 0.058(3) 0.062(3) 0.071(3) 0.031(2) 0.027(2) 0.026(2)
C24 0.053(2) 0.054(2) 0.060(2) 0.0272(19) 0.0202(18) 0.0161(19)
C25 0.071(3) 0.062(2) 0.058(2) 0.024(2) 0.019(2) 0.009(2)
C26 0.075(3) 0.079(3) 0.055(2) 0.028(2) 0.017(2) 0.020(2)
C27 0.054(2) 0.060(2) 0.073(3) 0.034(2) 0.025(2) 0.020(2)
C28 0.059(2) 0.055(2) 0.069(3) 0.022(2) 0.019(2) 0.0155(19)
C29 0.059(3) 0.058(2) 0.058(2) 0.023(2) 0.0207(19) 0.020(2)
C30 0.069(3) 0.069(3) 0.080(3) 0.042(2) 0.028(2) 0.023(2)
C31 0.071(3) 0.100(3) 0.101(3) 0.055(3) 0.041(3) 0.036(3)
C32 0.079(3) 0.079(3) 0.108(4) 0.050(3) 0.027(3) 0.013(3)
C33 0.086(3) 0.111(4) 0.098(3) 0.071(3) 0.035(3) 0.041(3)
C34 0.060(3) 0.070(3) 0.092(3) 0.048(2) 0.026(2) 0.023(2)
C35 0.078(3) 0.080(3) 0.077(3) 0.043(2) 0.020(2) 0.026(2)
C36 0.062(3) 0.072(3) 0.100(3) 0.039(2) 0.003(2) 0.021(2)
C38 0.076(3) 0.063(3) 0.079(3) 0.030(2) 0.026(2) 0.027(2)
C39 0.068(3) 0.060(3) 0.083(3) 0.033(2) 0.018(2) 0.016(2)
C35A 0.078(3) 0.080(3) 0.077(3) 0.043(2) 0.020(2) 0.026(2)
C36A 0.062(3) 0.072(3) 0.100(3) 0.039(2) 0.003(2) 0.021(2)
C38A 0.076(3) 0.063(3) 0.079(3) 0.030(2) 0.026(2) 0.027(2)
C39A 0.068(3) 0.060(3) 0.083(3) 0.033(2) 0.018(2) 0.016(2)
C37 0.059(3) 0.061(3) 0.093(3) 0.036(2) 0.033(2) 0.023(2)
C40 0.050(2) 0.051(2) 0.058(2) 0.0165(19) 0.0128(19) 0.0147(18)
C41 0.090(3) 0.061(3) 0.050(2) 0.019(2) 0.027(2) 0.015(2)
C42 0.059(3) 0.053(2) 0.060(2) 0.0226(19) 0.0171(19) 0.0153(19)
C43 0.053(3) 0.091(3) 0.085(3) 0.050(3) 0.019(2) 0.025(2)
C44 0.062(3) 0.085(3) 0.086(3) 0.044(3) 0.024(2) 0.023(2)
C45 0.058(3) 0.056(2) 0.073(3) 0.029(2) 0.017(2) 0.013(2)
C46 0.066(3) 0.083(3) 0.081(3) 0.047(2) 0.012(2) 0.025(2)
C47 0.062(3) 0.076(3) 0.082(3) 0.040(2) 0.024(2) 0.024(2)
C48 0.080(3) 0.075(3) 0.082(3) 0.047(3) 0.026(2) 0.023(2)
C49 0.074(4) 0.123(6) 0.126(5) 0.087(5) 0.036(4) 0.021(4)
C50 0.103(5) 0.090(4) 0.078(4) 0.043(3) 0.032(4) 0.040(4)
C51 0.108(5) 0.070(4) 0.086(4) 0.042(4) 0.038(4) 0.034(4)
C49A 0.106(12) 0.093(11) 0.123(12) 0.085(9) 0.023(10) -0.016(10)
C50A 0.096(13) 0.133(12) 0.100(11) 0.070(10) 0.039(11) 0.034(12)
C51A 0.123(13) 0.090(12) 0.099(13) 0.028(11) 0.019(11) 0.023(11)
C52 0.087(3) 0.059(3) 0.066(3) 0.023(2) 0.019(2) 0.018(2)
C53 0.055(3) 0.071(3) 0.079(3) 0.029(2) 0.009(2) 0.016(2)
C54 0.075(3) 0.069(3) 0.068(3) 0.017(2) 0.003(2) 0.021(2)
C56 0.065(3) 0.077(3) 0.088(3) 0.031(2) 0.013(2) 0.029(2)
C57 0.073(3) 0.077(3) 0.090(3) 0.036(3) 0.002(3) 0.019(2)
C53A 0.055(3) 0.071(3) 0.079(3) 0.029(2) 0.009(2) 0.016(2)
C54A 0.075(3) 0.069(3) 0.068(3) 0.017(2) 0.003(2) 0.021(2)
C56A 0.065(3) 0.077(3) 0.088(3) 0.031(2) 0.013(2) 0.029(2)
C57A 0.073(3) 0.077(3) 0.090(3) 0.036(3) 0.002(3) 0.019(2)
C55 0.084(3) 0.074(3) 0.058(3) 0.020(2) 0.022(2) 0.032(2)
C58 0.065(3) 0.067(3) 0.062(3) 0.025(2) 0.022(2) 0.025(2)
B1 0.050(3) 0.063(3) 0.060(3) 0.029(2) 0.019(2) 0.013(2)
B2 0.067(3) 0.061(3) 0.073(3) 0.028(3) 0.022(3) 0.020(3)

loop_
_atom_type_symbol
_atom_type_description
_atom_type_scat_dispersion_real
_atom_type_scat_dispersion_imag
_atom_type_scat_source
C C 0.0181 0.0091
;
International Tables for Crystallography
(1992, Vol. C, Tables 4.2.6.8 and 6.1.1.4)
;
H H 0.0000 0.0000
;
International Tables for Crystallography
(1992, Vol. C, Table 6.1.1.4)
;
N N 0.0311 0.0180
;
International Tables for Crystallography
(1992, Vol. C, Tables 4.2.6.8 and 6.1.1.4)
;
B B 0.0090 0.0039
;
International Tables for Crystallography
(1992, Vol. C, Tables 4.2.6.8 and 6.1.1.4)
;
F F 0.0727 0.0534
;
International Tables for Crystallography
(1992, Vol. C, Tables 4.2.6.8 and 6.1.1.4)
;
Cl Cl 0.3639 0.7018
;
International Tables for Crystallography
(1992, Vol. C, Tables 4.2.6.8 and 6.1.1.4)
;

loop_
_geom_angle_atom_site_label_1
_geom_angle_atom_site_label_2
_geom_angle_atom_site_label_3
_geom_angle
_geom_angle_publ_flag
C1 N1 C4 107.6(3) yes
C1 N1 B1 126.1(4) yes
C4 N1 B1 126.3(4) yes
C6 N2 C9 107.4(4) yes
C6 N2 B1 125.0(4) yes
C9 N2 B1 125.5(4) yes
C10 N3 C13 107.2(3) yes
C10 N3 B2 126.9(4) yes
C13 N3 B2 125.8(4) yes
C15 N4 C18 107.2(4) yes
C15 N4 B2 124.4(4) yes
C18 N4 B2 127.5(4) yes
N1 C1 C2 109.6(4) yes
N1 C1 C23 121.3(4) yes
C2 C1 C23 128.8(4) yes
C1 C2 C3 107.3(4) yes
C1 C2 C19 135.7(4) yes
C3 C2 C19 116.9(4) yes
C2 C3 C4 107.2(4) yes
C2 C3 C22 113.2(4) yes
C4 C3 C22 139.6(4) yes
N1 C4 C3 108.1(4) yes
N1 C4 C5 120.0(4) yes
C3 C4 C5 131.9(4) yes
C4 C5 C6 120.6(4) yes
C4 C5 C24 119.4(4) yes
C6 C5 C24 120.1(4) yes
N2 C6 C5 120.4(4) yes
N2 C6 C7 107.6(4) yes
C5 C6 C7 132.0(4) yes
C6 C7 C8 107.5(4) yes
C6 C7 C34 139.4(4) yes
C8 C7 C34 113.1(4) yes
C7 C8 C9 106.9(4) yes
C7 C8 C37 115.0(4) yes
C9 C8 C37 138.0(4) yes
N2 C9 C8 110.5(4) yes
N2 C9 C40 120.7(4) yes
C8 C9 C40 128.7(4) yes
N3 C10 C11 109.7(4) yes
N3 C10 C41 122.5(4) yes
C11 C10 C41 127.8(4) yes
C10 C11 C12 106.8(4) yes
C10 C11 C22 137.1(4) yes
C12 C11 C22 115.9(4) yes
C11 C12 C13 107.7(4) yes
C11 C12 C19 113.9(3) yes
C13 C12 C19 138.2(4) yes
N3 C13 C12 108.6(4) yes
N3 C13 C14 120.9(4) yes
C12 C13 C14 130.5(5) yes
C13 C14 C15 119.9(5) yes
C13 C14 C42 118.3(4) yes
C15 C14 C42 121.8(4) yes
N4 C15 C14 121.4(4) yes
N4 C15 C16 107.5(4) yes
C14 C15 C16 130.9(5) yes
C15 C16 C17 107.6(4) yes
C15 C16 C52 138.3(4) yes
C17 C16 C52 114.2(4) yes
C16 C17 C18 107.4(4) yes
C16 C17 C55 114.7(5) yes
C18 C17 C55 137.9(4) yes
N4 C18 C17 110.3(4) yes
N4 C18 C58 123.3(4) yes
C17 C18 C58 126.4(4) yes
C2 C19 C12 104.5(4) yes
C2 C19 C20 105.6(3) yes
C12 C19 C20 104.8(3) yes
C19 C20 C21 111.1(4) yes
C20 C21 C22 110.8(3) yes
C3 C22 C11 104.8(3) yes
C3 C22 C21 106.1(4) yes
C11 C22 C21 104.3(4) yes
N5 C23 C1 176.1(4) yes
C5 C24 C25 120.1(3) yes
C5 C24 C29 120.7(4) yes
C25 C24 C29 119.1(4) yes
C24 C25 C26 119.6(3) yes
C25 C26 C27 121.9(4) yes
C26 C27 C28 117.1(4) yes
C26 C27 C30 119.8(4) yes
C28 C27 C30 123.1(3) yes
C27 C28 C29 121.4(3) yes
C24 C29 C28 120.8(4) yes
C27 C30 C31 109.7(4) yes
C27 C30 C32 111.6(4) yes
C27 C30 C33 108.5(4) yes
C31 C30 C32 108.2(4) yes
C31 C30 C33 109.6(4) yes
C32 C30 C33 109.2(4) yes
C7 C34 C35 104.5(3) yes
C7 C34 C35A 104.5(3) yes
C7 C34 C39 106.5(4) yes
C7 C34 C39A 106.5(4) yes
C35 C34 C39 105.6(4) yes
C35A C34 C39A 105.6(4) yes
C34 C35 C36 112.6(5) yes
C34 C35A C36A 112.6(5) yes
C35 C36 C37 111.8(4) yes
C35A C36A C37 111.8(4) yes
C8 C37 C36 105.4(4) yes
C8 C37 C36A 105.4(4) yes
C8 C37 C38 106.7(4) yes
C8 C37 C38A 106.7(4) yes
C36 C37 C38 105.2(4) yes
C36A C37 C38A 105.2(4) yes
C37 C38 C39 113.3(4) yes
C37 C38A C39A 113.3(4) yes
C34 C39 C38 112.3(3) yes
C34 C39A C38A 112.3(3) yes
N6 C40 C9 177.9(5) yes
N7 C41 C10 177.5(5) yes
C14 C42 C43 119.7(5) yes
C14 C42 C47 122.1(4) yes
C43 C42 C47 118.2(5) yes
C42 C43 C44 121.7(5) yes
C43 C44 C45 120.9(5) yes
C44 C45 C46 117.4(5) yes
C44 C45 C48 119.9(4) yes
C46 C45 C48 122.7(5) yes
C45 C46 C47 121.7(5) yes
C42 C47 C46 120.1(4) yes
C45 C48 C49 112.9(5) yes
C45 C48 C49A 103.0(10) yes
C45 C48 C50 107.9(4) yes
C45 C48 C50A 114.0(13) yes
C45 C48 C51 110.7(5) yes
C45 C48 C51A 108.4(12) yes
C49 C48 C50 105.1(5) yes
C49 C48 C51 110.3(5) yes
C49A C48 C50A 118.3(14) yes
C49A C48 C51A 103.9(15) yes
C50 C48 C51 109.6(5) yes
C50A C48 C51A 108.5(16) yes
C16 C52 C53 105.7(4) yes
C16 C52 C53A 105.7(4) yes
C16 C52 C57 104.8(4) yes
C16 C52 C57A 104.8(4) yes
C53 C52 C57 105.1(4) yes
C53A C52 C57A 105.1(4) yes
C52 C53 C54 112.9(4) yes
C52 C53A C54A 112.9(4) yes
C53 C54 C55 113.5(3) yes
C53A C54A C55 113.5(3) yes
C17 C55 C54 105.5(4) yes
C17 C55 C54A 105.5(4) yes
C17 C55 C56 105.1(3) yes
C17 C55 C56A 105.1(3) yes
C54 C55 C56 104.7(4) yes
C54A C55 C56A 104.7(4) yes
C55 C56 C57 112.6(4) yes
C55 C56A C57A 112.6(4) yes
C52 C57 C56 113.1(5) yes
C52 C57A C56A 113.1(5) yes
N8 C58 C18 173.0(5) yes
Cl1 C59 C60 110.1(7) yes
Cl1A C59A C60A 113(3) yes
Cl2 C60 C59 114.0(5) yes
Cl2A C60A C59A 114(4) yes
F1 B1 F2 109.7(4) yes
F1 B1 N1 110.2(4) yes
F1 B1 N2 110.5(3) yes
F2 B1 N1 110.5(3) yes
F2 B1 N2 110.3(4) yes
N1 B1 N2 105.7(4) yes
F3 B2 F4 111.5(5) yes
F3 B2 N3 109.6(4) yes
F3 B2 N4 110.4(3) yes
F4 B2 N3 110.2(3) yes
F4 B2 N4 110.5(5) yes
N3 B2 N4 104.5(4) yes
C2 C19 H19 113.675 no
C12 C19 H19 113.667 no
C20 C19 H19 113.669 no
C19 C20 H20A 109.403 no
C19 C20 H20B 109.408 no
C21 C20 H20A 109.406 no
C21 C20 H20B 109.412 no
H20A C20 H20B 108.010 no
C20 C21 H21A 109.493 no
C20 C21 H21B 109.494 no
C22 C21 H21A 109.485 no
C22 C21 H21B 109.493 no
H21A C21 H21B 108.058 no
C3 C22 H22 113.599 no
C11 C22 H22 113.604 no
C21 C22 H22 113.603 no
C24 C25 H25 120.199 no
C26 C25 H25 120.181 no
C25 C26 H26 119.028 no
C27 C26 H26 119.038 no
C27 C28 H28 119.287 no
C29 C28 H28 119.291 no
C24 C29 H29 119.594 no
C28 C29 H29 119.610 no
C30 C31 H31A 109.474 no
C30 C31 H31B 109.471 no
C30 C31 H31C 109.470 no
H31A C31 H31B 109.475 no
H31A C31 H31C 109.464 no
H31B C31 H31C 109.473 no
C30 C32 H32A 109.469 no
C30 C32 H32B 109.475 no
C30 C32 H32C 109.471 no
H32A C32 H32B 109.473 no
H32A C32 H32C 109.467 no
H32B C32 H32C 109.471 no
C30 C33 H33A 109.465 no
C30 C33 H33B 109.470 no
C30 C33 H33C 109.477 no
H33A C33 H33B 109.468 no
H33A C33 H33C 109.478 no
H33B C33 H33C 109.468 no
C7 C34 H34 113.147 no
C35 C34 H34 113.162 no
C35A C34 H34 113.162 no
C39 C34 H34 113.162 no
C39A C34 H34 113.162 no
C34 C35 H35 123.682 no
C36 C35 H35 123.679 no
C34 C35A H35A 109.064 no
C34 C35A H35B 109.072 no
C36A C35A H35A 109.059 no
C36A C35A H35B 109.072 no
H35A C35A H35B 107.819 no
C35 C36 H36 124.112 no
C37 C36 H36 124.098 no
C35A C36A H36A 109.261 no
C35A C36A H36B 109.263 no
C37 C36A H36A 109.248 no
C37 C36A H36B 109.259 no
H36A C36A H36B 107.938 no
C8 C37 H37 112.948 no
C36 C37 H37 112.938 no
C36A C37 H37 112.938 no
C38 C37 H37 112.938 no
C38A C37 H37 112.938 no
C37 C38 H38A 108.911 no
C37 C38 H38B 108.907 no
C39 C38 H38A 108.912 no
C39 C38 H38B 108.900 no
H38A C38 H38B 107.734 no
C37 C38A H38C 123.336 no
C39A C38A H38C 123.334 no
C34 C39 H39A 109.135 no
C34 C39 H39B 109.130 no
C38 C39 H39A 109.137 no
C38 C39 H39B 109.126 no
H39A C39 H39B 107.863 no
C34 C39A H39C 123.825 no
C38A C39A H39C 123.828 no
C42 C43 H43 119.126 no
C44 C43 H43 119.140 no
C43 C44 H44 119.549 no
C45 C44 H44 119.577 no
C45 C46 H46 119.172 no
C47 C46 H46 119.162 no
C42 C47 H47 119.966 no
C46 C47 H47 119.957 no
C48 C49 H49A 109.467 no
C48 C49 H49B 109.475 no
C48 C49 H49C 109.470 no
H49A C49 H49B 109.466 no
H49A C49 H49C 109.472 no
H49B C49 H49C 109.478 no
C48 C49A H49D 109.474 no
C48 C49A H49E 109.474 no
C48 C49A H49F 109.466 no
H49D C49A H49E 109.469 no
H49D C49A H49F 109.472 no
H49E C49A H49F 109.473 no
C48 C50 H50A 109.475 no
C48 C50 H50B 109.472 no
C48 C50 H50C 109.471 no
H50A C50 H50B 109.474 no
H50A C50 H50C 109.473 no
H50B C50 H50C 109.464 no
C48 C50A H50D 109.475 no
C48 C50A H50E 109.469 no
C48 C50A H50F 109.474 no
H50D C50A H50E 109.468 no
H50D C50A H50F 109.477 no
H50E C50A H50F 109.464 no
C48 C51 H51A 109.462 no
C48 C51 H51B 109.472 no
C48 C51 H51C 109.471 no
H51A C51 H51B 109.468 no
H51A C51 H51C 109.478 no
H51B C51 H51C 109.476 no
C48 C51A H51D 109.476 no
C48 C51A H51E 109.468 no
C48 C51A H51F 109.480 no
H51D C51A H51E 109.465 no
H51D C51A H51F 109.476 no
H51E C51A H51F 109.463 no
C16 C52 H52 113.463 no
C53 C52 H52 113.463 no
C53A C52 H52 113.463 no
C57 C52 H52 113.467 no
C57A C52 H52 113.467 no
C52 C53 H53 123.563 no
C54 C53 H53 123.564 no
C52 C53A H53A 109.012 no
C52 C53A H53B 109.010 no
C54A C53A H53A 109.022 no
C54A C53A H53B 109.002 no
H53A C53A H53B 107.797 no
C53 C54 H54 123.252 no
C55 C54 H54 123.242 no
C53A C54A H54A 108.876 no
C53A C54A H54B 108.864 no
C55 C54A H54A 108.871 no
C55 C54A H54B 108.858 no
H54A C54A H54B 107.709 no
C17 C55 H55 113.538 no
C54 C55 H55 113.538 no
C54A C55 H55 113.538 no
C56 C55 H55 113.540 no
C56A C55 H55 113.540 no
C55 C56 H56A 109.078 no
C55 C56 H56B 109.076 no
C57 C56 H56A 109.077 no
C57 C56 H56B 109.074 no
H56A C56 H56B 107.832 no
C55 C56A H56C 123.694 no
C57A C56A H56C 123.716 no
C52 C57 H57A 108.958 no
C52 C57 H57B 108.959 no
C56 C57 H57A 108.955 no
C56 C57 H57B 108.954 no
H57A C57 H57B 107.763 no
C52 C57A H57C 123.442 no
C56A C57A H57C 123.442 no
Cl1 C59 H59A 109.653 no
Cl1 C59 H59B 109.652 no
C60 C59 H59A 109.645 no
C60 C59 H59B 109.650 no
H59A C59 H59B 108.161 no
Cl1A C59A H59C 108.867 no
Cl1A C59A H59D 108.869 no
C60A C59A H59C 108.875 no
C60A C59A H59D 108.871 no
H59C C59A H59D 107.709 no
Cl2 C60 H60A 108.765 no
Cl2 C60 H60B 108.758 no
C59 C60 H60A 108.755 no
C59 C60 H60B 108.765 no
H60A C60 H60B 107.658 no
Cl2A C60A H60C 108.689 no
Cl2A C60A H60D 108.681 no
C59A C60A H60C 108.683 no
C59A C60A H60D 108.686 no
H60C C60A H60D 107.607 no

loop_
_geom_bond_atom_site_label_1
_geom_bond_atom_site_label_2
_geom_bond_distance
_geom_bond_publ_flag
Cl1 C59 1.758(8) yes
Cl1A C59A 1.74(4) yes
Cl2 C60 1.743(10) yes
Cl2A C60A 1.72(7) yes
F1 B1 1.386(6) yes
F2 B1 1.388(4) yes
F3 B2 1.373(7) yes
F4 B2 1.349(6) yes
N1 C1 1.367(6) yes
N1 C4 1.399(5) yes
N1 B1 1.539(6) yes
N2 C6 1.403(6) yes
N2 C9 1.358(5) yes
N2 B1 1.549(6) yes
N3 C10 1.367(5) yes
N3 C13 1.399(6) yes
N3 B2 1.564(6) yes
N4 C15 1.409(6) yes
N4 C18 1.362(5) yes
N4 B2 1.577(7) yes
N5 C23 1.159(6) yes
N6 C40 1.145(6) yes
N7 C41 1.144(7) yes
N8 C58 1.130(7) yes
C1 C2 1.402(6) yes
C1 C23 1.423(7) yes
C2 C3 1.394(6) yes
C2 C19 1.494(6) yes
C3 C4 1.416(6) yes
C3 C22 1.510(6) yes
C4 C5 1.410(6) yes
C5 C6 1.389(6) yes
C5 C24 1.481(6) yes
C6 C7 1.428(6) yes
C7 C8 1.387(6) yes
C7 C34 1.493(7) yes
C8 C9 1.404(7) yes
C8 C37 1.488(7) yes
C9 C40 1.427(6) yes
C10 C11 1.413(6) yes
C10 C41 1.425(8) yes
C11 C12 1.393(7) yes
C11 C22 1.508(5) yes
C12 C13 1.402(5) yes
C12 C19 1.510(6) yes
C13 C14 1.415(6) yes
C14 C15 1.379(6) yes
C14 C42 1.466(7) yes
C15 C16 1.430(6) yes
C16 C17 1.378(6) yes
C16 C52 1.512(7) yes
C17 C18 1.404(7) yes
C17 C55 1.499(6) yes
C18 C58 1.416(7) yes
C19 C20 1.556(5) yes
C20 C21 1.547(7) yes
C21 C22 1.566(7) yes
C24 C25 1.404(6) yes
C24 C29 1.369(5) yes
C25 C26 1.375(7) yes
C26 C27 1.402(5) yes
C27 C28 1.388(6) yes
C27 C30 1.543(7) yes
C28 C29 1.387(6) yes
C30 C31 1.536(7) yes
C30 C32 1.527(5) yes
C30 C33 1.547(8) yes
C34 C35 1.556(7) yes
C34 C35A 1.556(7) yes
C34 C39 1.532(5) yes
C34 C39A 1.532(5) yes
C35 C36 1.433(7) yes
C35A C36A 1.433(7) yes
C36 C37 1.534(8) yes
C36A C37 1.534(8) yes
C37 C38 1.516(5) yes
C37 C38A 1.516(5) yes
C38 C39 1.418(7) yes
C38A C39A 1.418(7) yes
C42 C43 1.386(6) yes
C42 C47 1.379(7) yes
C43 C44 1.382(8) yes
C44 C45 1.390(8) yes
C45 C46 1.386(6) yes
C45 C48 1.534(7) yes
C46 C47 1.406(7) yes
C48 C49 1.541(7) yes
C48 C49A 1.589(18) yes
C48 C50 1.558(6) yes
C48 C50A 1.47(3) yes
C48 C51 1.499(10) yes
C48 C51A 1.56(4) yes
C52 C53 1.547(5) yes
C52 C53A 1.547(5) yes
C52 C57 1.529(7) yes
C52 C57A 1.529(7) yes
C53 C54 1.405(7) yes
C53A C54A 1.405(7) yes
C54 C55 1.549(6) yes
C54A C55 1.549(6) yes
C55 C56 1.538(8) yes
C55 C56A 1.538(8) yes
C56 C57 1.433(8) yes
C56A C57A 1.433(8) yes
C59 C60 1.503(15) yes
C59A C60A 1.51(8) yes
C19 H19 1.000 no
C20 H20A 0.990 no
C20 H20B 0.990 no
C21 H21A 0.990 no
C21 H21B 0.990 no
C22 H22 1.000 no
C25 H25 0.950 no
C26 H26 0.950 no
C28 H28 0.950 no
C29 H29 0.950 no
C31 H31A 0.980 no
C31 H31B 0.980 no
C31 H31C 0.980 no
C32 H32A 0.980 no
C32 H32B 0.980 no
C32 H32C 0.980 no
C33 H33A 0.980 no
C33 H33B 0.980 no
C33 H33C 0.980 no
C34 H34 1.000 no
C35 H35 0.950 no
C35A H35A 0.990 no
C35A H35B 0.990 no
C36 H36 0.950 no
C36A H36A 0.990 no
C36A H36B 0.990 no
C37 H37 1.000 no
C38 H38A 0.990 no
C38 H38B 0.990 no
C38A H38C 0.950 no
C39 H39A 0.990 no
C39 H39B 0.990 no
C39A H39C 0.950 no
C43 H43 0.950 no
C44 H44 0.950 no
C46 H46 0.950 no
C47 H47 0.950 no
C49 H49A 0.980 no
C49 H49B 0.980 no
C49 H49C 0.980 no
C49A H49D 0.980 no
C49A H49E 0.980 no
C49A H49F 0.980 no
C50 H50A 0.980 no
C50 H50B 0.980 no
C50 H50C 0.980 no
C50A H50D 0.980 no
C50A H50E 0.980 no
C50A H50F 0.980 no
C51 H51A 0.980 no
C51 H51B 0.980 no
C51 H51C 0.980 no
C51A H51D 0.980 no
C51A H51E 0.980 no
C51A H51F 0.980 no
C52 H52 1.000 no
C53 H53 0.950 no
C53A H53A 0.990 no
C53A H53B 0.990 no
C54 H54 0.950 no
C54A H54A 0.990 no
C54A H54B 0.990 no
C55 H55 1.000 no
C56 H56A 0.990 no
C56 H56B 0.990 no
C56A H56C 0.950 no
C57 H57A 0.990 no
C57 H57B 0.990 no
C57A H57C 0.950 no
C59 H59A 0.990 no
C59 H59B 0.990 no
C59A H59C 0.990 no
C59A H59D 0.990 no
C60 H60A 0.990 no
C60 H60B 0.990 no
C60A H60C 0.990 no
C60A H60D 0.990 no

loop_
_geom_contact_atom_site_label_1
_geom_contact_atom_site_label_2
_geom_contact_distance
_geom_contact_publ_flag
_geom_contact_site_symmetry_2
Cl1 Cl2 3.319(4) no .
Cl1A Cl2A 3.23(3) no .
F1 N5 3.552(5) no .
F1 N6 3.420(5) no .
F1 C1 3.022(5) no .
F1 C4 3.591(5) no .
F1 C9 3.087(6) no .
F1 C23 3.034(5) no .
F1 C40 2.996(5) no .
F2 C1 3.144(5) no .
F2 C4 3.476(4) no .
F2 C6 3.418(4) no .
F2 C9 3.066(4) no .
F2 C23 3.190(6) no .
F2 C40 3.244(4) no .
F3 C10 3.189(4) no .
F3 C13 3.439(5) no .
F3 C15 3.395(6) no .
F3 C18 3.193(6) no .
F3 C41 3.344(4) no .
F3 C58 3.465(5) no .
F4 N7 3.509(5) no .
F4 N8 3.552(4) no .
F4 C10 3.020(5) no .
F4 C13 3.592(5) no .
F4 C18 3.070(5) no .
F4 C41 3.017(5) no .
F4 C58 3.034(4) no .
N1 N5 3.503(6) no .
N1 C6 2.817(6) no .
N2 N6 3.482(5) no .
N2 C4 2.816(5) no .
N3 N7 3.514(6) no .
N3 C15 2.825(6) no .
N4 N8 3.521(5) no .
N4 C13 2.819(5) no .
N5 C44 3.322(6) no .
N5 C50A 3.38(4) no .
N7 C11 3.595(7) no .
N8 C17 3.515(7) no .
C1 C5 3.564(7) no .
C2 C11 2.734(6) no .
C2 C21 2.833(5) no .
C3 C12 2.787(5) no .
C3 C20 2.870(6) no .
C3 C24 3.092(7) no .
C3 C25 3.400(7) no .
C4 C23 3.587(7) no .
C4 C25 3.168(7) no .
C4 C29 3.501(6) no .
C5 C9 3.540(6) no .
C5 C22 3.508(6) no .
C5 C34 3.491(7) no .
C5 B1 3.013(7) no .
C6 C25 3.527(6) no .
C6 C29 3.164(6) no .
C6 C40 3.587(6) no .
C7 C24 3.096(6) no .
C7 C29 3.431(6) no .
C7 C36 2.804(7) no .
C7 C36A 2.804(7) no .
C7 C38 2.811(6) no .
C7 C38A 2.811(6) no .
C8 C35 2.776(8) no .
C8 C35A 2.776(8) no .
C8 C39 2.777(6) no .
C8 C39A 2.777(6) no .
C10 C14 3.571(7) no .
C11 C20 2.825(7) no .
C12 C21 2.852(5) no .
C12 C42 3.033(6) no .
C12 C43 3.462(6) no .
C13 C41 3.595(7) no .
C13 C43 3.188(7) no .
C13 C47 3.438(7) no .
C14 C18 3.539(6) no .
C14 C19 3.450(5) no .
C14 C52 3.463(6) no .
C14 B2 3.040(8) no .
C15 C43 3.457(7) no .
C15 C47 3.256(7) no .
C15 C58 3.595(7) no .
C16 C42 3.093(6) no .
C16 C47 3.520(6) no .
C16 C54 2.806(5) no .
C16 C54A 2.806(5) no .
C16 C56 2.787(7) no .
C16 C56A 2.787(7) no .
C17 C53 2.800(6) no .
C17 C53A 2.800(6) no .
C17 C57 2.794(8) no .
C17 C57A 2.794(8) no .
C19 C22 2.664(7) no .
C19 C23 3.367(6) no .
C19 C42 3.267(5) no .
C19 C43 3.437(5) no .
C22 C24 3.374(7) no .
C22 C25 3.325(7) no .
C22 C41 3.397(6) no .
C23 B1 3.016(8) no .
C24 C27 2.811(7) no .
C24 C34 3.375(6) no .
C25 C28 2.762(5) no .
C26 C29 2.750(6) no .
C26 C31 3.049(6) no .
C26 C33 3.068(8) no .
C28 C32 2.875(7) no .
C29 C34 3.371(6) no .
C34 C37 2.601(7) no .
C35 C38 2.809(6) no .
C35A C38A 2.809(6) no .
C36 C39 2.845(6) no .
C36A C39A 2.845(6) no .
C37 C40 3.406(7) no .
C40 B1 3.016(7) no .
C41 B2 3.072(7) no .
C42 C45 2.824(7) no .
C42 C52 3.350(5) no .
C43 C46 2.738(8) no .
C44 C47 2.764(7) no .
C44 C49 2.862(11) no .
C44 C49A 3.06(3) no .
C44 C50 3.388(9) no .
C44 C50A 3.08(3) no .
C46 C49A 3.46(3) no .
C46 C50 3.252(9) no .
C46 C51 2.955(10) no .
C46 C51A 2.79(4) no .
C47 C52 3.415(5) no .
C52 C55 2.624(7) no .
C53 C56 2.835(6) no .
C53A C56A 2.835(6) no .
C54 C57 2.815(7) no .
C54A C57A 2.815(7) no .
C55 C58 3.359(7) no .
C58 B2 3.112(7) no .
Cl1A C46 3.402(16) no .
F1 N2 3.419(3) no 2_666
F1 C5 3.565(4) no 2_666
F1 C6 3.101(4) no 2_666
F1 C7 3.242(5) no 2_666
F1 C8 3.588(5) no 2_666
F1 C29 3.594(5) no 2_666
F2 C20 3.341(5) no 1_455
F2 C55 3.509(4) no 2_655
F3 C43 3.331(4) no 2_655
F3 C44 3.153(4) no 2_655
F4 C33 3.494(6) no 2_765
F4 C56 3.557(6) no 2_755
F4 C56A 3.557(6) no 2_755
F4 C57 3.183(6) no 2_755
F4 C57A 3.183(6) no 2_755
N1 C54 3.575(5) no 2_655
N1 C54A 3.575(5) no 2_655
N2 F1 3.419(3) no 2_666
N5 N8 3.563(4) no 2_655
N5 C38 3.545(5) no 2_666
N5 C38A 3.545(5) no 2_666
N5 C39 3.590(6) no 2_666
N5 C39A 3.590(6) no 2_666
N6 N6 3.448(6) no 2_566
N6 C21 3.442(5) no 2_666
N6 C29 3.562(7) no 2_666
N6 C37 3.410(6) no 2_566
N6 C40 3.575(6) no 2_566
N8 N5 3.563(4) no 2_655
N8 C32 3.400(7) no 2_765
N8 C47 3.591(7) no 2_755
C1 C54 3.472(6) no 2_655
C1 C54A 3.472(6) no 2_655
C5 F1 3.565(4) no 2_666
C6 F1 3.101(4) no 2_666
C7 F1 3.242(5) no 2_666
C8 F1 3.588(5) no 2_666
C20 F2 3.341(5) no 1_655
C21 N6 3.442(5) no 2_666
C21 C40 3.487(6) no 1_655
C23 C38 3.326(6) no 2_666
C23 C38A 3.326(6) no 2_666
C29 F1 3.594(5) no 2_666
C29 N6 3.562(7) no 2_666
C32 N8 3.400(7) no 2_765
C33 F4 3.494(6) no 2_765
C37 N6 3.410(6) no 2_566
C38 N5 3.545(5) no 2_666
C38 C23 3.326(6) no 2_666
C38A N5 3.545(5) no 2_666
C38A C23 3.326(6) no 2_666
C39 N5 3.590(6) no 2_666
C39A N5 3.590(6) no 2_666
C40 N6 3.575(6) no 2_566
C40 C21 3.487(6) no 1_455
C43 F3 3.331(4) no 2_655
C44 F3 3.153(4) no 2_655
C46 Cl1A 3.402(16) no .
C47 N8 3.591(7) no 2_755
C54 N1 3.575(5) no 2_655
C54 C1 3.472(6) no 2_655
C54A N1 3.575(5) no 2_655
C54A C1 3.472(6) no 2_655
C55 F2 3.509(4) no 2_655
C56 F4 3.557(6) no 2_755
C56A F4 3.557(6) no 2_755
C57 F4 3.183(6) no 2_755
C57A F4 3.183(6) no 2_755
Cl1 H60A 3.5429 no .
Cl1 H60B 2.7825 no .
Cl1A H60C 3.5698 no .
Cl1A H60D 2.9463 no .
Cl2 H59A 3.5820 no .
Cl2 H59B 2.8592 no .
Cl2A H59C 3.5616 no .
Cl2A H59D 2.9479 no .
N5 H44 2.8539 no .
N5 H49C 3.0817 no .
N5 H50A 3.0495 no .
N5 H50D 2.9019 no .
N5 H50F 2.9731 no .
N7 H26 3.0344 no .
N7 H31B 2.8975 no .
C1 H19 2.9009 no .
C2 H20A 2.6712 no .
C2 H20B 3.2940 no .
C2 H21B 3.1802 no .
C2 H22 3.2975 no .
C3 H19 3.3229 no .
C3 H20A 3.2209 no .
C3 H21A 3.3217 no .
C3 H21B 2.6834 no .
C3 H25 3.2605 no .
C4 H22 2.9889 no .
C4 H25 3.0723 no .
C5 H22 3.3389 no .
C5 H25 2.6654 no .
C5 H29 2.6335 no .
C5 H34 3.3126 no .
C6 H29 3.0502 no .
C6 H34 2.9693 no .
C6 H35B 3.5973 no .
C7 H29 3.2651 no .
C7 H35 3.1660 no .
C7 H35A 3.2777 no .
C7 H35B 2.6273 no .
C7 H36A 3.1447 no .
C7 H37 3.2884 no .
C7 H38B 3.1883 no .
C7 H39A 2.6453 no .
C7 H39B 3.2863 no .
C7 H39C 3.1793 no .
C8 H34 3.2746 no .
C8 H35B 3.1176 no .
C8 H36 3.1672 no .
C8 H36A 2.6324 no .
C8 H36B 3.2708 no .
C8 H38A 3.2690 no .
C8 H38B 2.6639 no .
C8 H38C 3.1833 no .
C8 H39A 3.1061 no .
C9 H36A 3.5624 no .
C9 H37 2.9226 no .
C10 H21A 3.5402 no .
C10 H22 2.9476 no .
C11 H19 3.3047 no .
C11 H20B 3.1598 no .
C11 H21A 2.6549 no .
C11 H21B 3.2978 no .
C12 H20A 3.2996 no .
C12 H20B 2.6446 no .
C12 H21A 3.1947 no .
C12 H22 3.3230 no .
C12 H43 3.4060 no .
C13 H19 2.9606 no .
C13 H20B 3.5407 no .
C13 H43 3.1115 no .
C13 H47 3.5558 no .
C14 H19 3.2644 no .
C14 H43 2.6128 no .
C14 H47 2.6661 no .
C14 H52 3.2817 no .
C15 H43 3.5438 no .
C15 H47 3.2132 no .
C15 H52 2.9781 no .
C16 H47 3.4278 no .
C16 H53 3.2004 no .
C16 H53A 3.3028 no .
C16 H53B 2.6672 no .
C16 H54A 3.1630 no .
C16 H55 3.2904 no .
C16 H56B 3.1198 no .
C16 H57A 2.6372 no .
C16 H57B 3.2789 no .
C16 H57C 3.1736 no .
C17 H52 3.2945 no .
C17 H53B 3.1389 no .
C17 H54 3.1917 no .
C17 H54A 2.6644 no .
C17 H54B 3.2883 no .
C17 H56A 3.2779 no .
C17 H56B 2.6348 no .
C17 H56C 3.1709 no .
C17 H57A 3.1452 no .
C18 H55 2.9404 no .
C18 H56B 3.5941 no .
C19 H21A 3.2152 no .
C19 H21B 3.2088 no .
C19 H43 3.5818 no .
C20 H22 3.4511 no .
C21 H19 3.4489 no .
C22 H20A 3.2179 no .
C22 H20B 3.2115 no .
C22 H25 3.3207 no .
C23 H19 3.1398 no .
C23 H44 3.4920 no .
C23 H50D 3.5394 no .
C24 H22 2.7949 no .
C24 H26 3.2570 no .
C24 H28 3.2452 no .
C24 H34 2.7863 no .
C25 H22 2.6277 no .
C25 H29 3.2507 no .
C25 H34 3.3940 no .
C26 H22 3.0885 no .
C26 H28 3.2426 no .
C26 H31B 2.7281 no .
C26 H31C 3.3242 no .
C26 H33A 3.2391 no .
C26 H33B 2.8315 no .
C27 H25 3.2822 no .
C27 H29 3.2704 no .
C27 H31A 3.3652 no .
C27 H31B 2.6838 no .
C27 H31C 2.7204 no .
C27 H32A 2.7536 no .
C27 H32B 2.7056 no .
C27 H32C 3.3797 no .
C27 H33A 2.6356 no .
C27 H33B 2.7459 no .
C27 H33C 3.3566 no .
C28 H26 3.2389 no .
C28 H31C 3.5507 no .
C28 H32A 2.8213 no .
C28 H32B 2.7291 no .
C28 H33A 3.4760 no .
C28 H34 3.2147 no .
C29 H22 3.3488 no .
C29 H25 3.2493 no .
C29 H34 2.6744 no .
C30 H26 2.6784 no .
C30 H28 2.7358 no .
C31 H26 2.8884 no .
C31 H32A 2.6403 no .
C31 H32B 3.3341 no .
C31 H32C 2.6791 no .
C31 H33A 3.3626 no .
C31 H33B 2.6513 no .
C31 H33C 2.7627 no .
C32 H28 2.4941 no .
C32 H31A 2.6658 no .
C32 H31B 3.3326 no .
C32 H31C 2.6581 no .
C32 H33A 2.7624 no .
C32 H33B 3.3480 no .
C32 H33C 2.6264 no .
C33 H26 2.8906 no .
C33 H31A 2.6915 no .
C33 H31B 2.7142 no .
C33 H31C 3.3681 no .
C33 H32A 3.3563 no .
C33 H32B 2.7123 no .
C33 H32C 2.6625 no .
C34 H29 3.3305 no .
C34 H36 3.3940 no .
C34 H36A 3.1452 no .
C34 H36B 3.1428 no .
C34 H38A 3.0899 no .
C34 H38B 3.1233 no .
C34 H38C 3.3534 no .
C35 H37 3.3312 no .
C35 H38A 3.1073 no .
C35 H39A 3.3308 no .
C35 H39B 2.6800 no .
C35A H37 3.3312 no .
C35A H39C 3.2230 no .
C36 H34 3.3589 no .
C36 H38A 2.6013 no .
C36 H38B 3.2947 no .
C36 H39B 3.1938 no .
C36A H34 3.3589 no .
C36A H38C 3.1563 no .
C37 H35 3.3618 no .
C37 H35A 3.1147 no .
C37 H35B 3.1124 no .
C37 H39A 3.0892 no .
C37 H39B 3.1221 no .
C37 H39C 3.3528 no .
C38 H34 3.3237 no .
C38 H36 3.1733 no .
C38A H34 3.3237 no .
C38A H35A 3.1390 no .
C38A H36A 3.2934 no .
C38A H36B 2.6265 no .
C39 H35 3.2144 no .
C39 H37 3.3200 no .
C39A H35A 2.6735 no .
C39A H35B 3.3261 no .
C39A H36B 3.1773 no .
C39A H37 3.3200 no .
C40 H37 3.1886 no .
C41 H22 3.1834 no .
C41 H26 3.5541 no .
C42 H19 2.6720 no .
C42 H44 3.2667 no .
C42 H46 3.2624 no .
C42 H52 2.7608 no .
C43 H19 2.7613 no .
C43 H47 3.2354 no .
C43 H52 3.3173 no .
C44 H19 3.2051 no .
C44 H46 3.2325 no .
C44 H49B 2.8499 no .
C44 H49C 2.7033 no .
C44 H49F 2.6077 no .
C44 H50A 3.1279 no .
C44 H50D 3.0207 no .
C44 H50F 3.0735 no .
C45 H19 3.5031 no .
C45 H43 3.2605 no .
C45 H47 3.2876 no .
C45 H49A 3.3961 no .
C45 H49B 2.7428 no .
C45 H49C 2.7786 no .
C45 H49D 3.2629 no .
C45 H49E 2.8434 no .
C45 H49F 2.4221 no .
C45 H50A 2.5852 no .
C45 H50B 2.7880 no .
C45 H50C 3.3408 no .
C45 H50D 2.5502 no .
C45 H50E 3.3134 no .
C45 H50F 2.9126 no .
C45 H51A 2.7470 no .
C45 H51B 2.6218 no .
C45 H51C 3.3380 no .
C45 H51D 2.5657 no .
C45 H51E 2.8266 no .
C45 H51F 3.3366 no .
C46 H19 3.3654 no .
C46 H44 3.2345 no .
C46 H49E 3.5168 no .
C46 H49F 3.5083 no .
C46 H50A 3.4036 no .
C46 H50B 3.1110 no .
C46 H50D 3.4682 no .
C46 H51A 2.7749 no .
C46 H51B 2.9882 no .
C46 H51D 2.4566 no .
C46 H51E 2.9176 no .
C46 H52 3.2533 no .
C47 H19 2.9769 no .
C47 H43 3.2291 no .
C47 H52 2.7248 no .
C47 H57A 3.5498 no .
C48 H44 2.6707 no .
C48 H46 2.7159 no .
C49 H44 2.4700 no .
C49 H50A 2.7470 no .
C49 H50B 3.3102 no .
C49 H50C 2.5247 no .
C49 H51A 3.3319 no .
C49 H51B 2.7906 no .
C49 H51C 2.5792 no .
C49A H44 2.9782 no .
C49A H50D 3.4117 no .
C49A H50E 3.0107 no .
C49A H50F 2.6794 no .
C49A H51D 3.2958 no .
C49A H51E 2.4341 no .
C49A H51F 2.8784 no .
C50 H44 3.4885 no .
C50 H46 3.2477 no .
C50 H49A 2.6671 no .
C50 H49B 3.3245 no .
C50 H49C 2.5856 no .
C50 H51A 2.6071 no .
C50 H51B 3.3461 no .
C50 H51C 2.7512 no .
C50A H44 2.9194 no .
C50A H49D 2.6809 no .
C50A H49E 3.3621 no .
C50A H49F 3.0853 no .
C50A H51D 2.8159 no .
C50A H51E 3.2677 no .
C50A H51F 2.5050 no .
C51 H46 2.6935 no .
C51 H49A 2.6396 no .
C51 H49B 2.7421 no .
C51 H49C 3.3330 no .
C51 H50A 3.3303 no .
C51 H50B 2.6027 no .
C51 H50C 2.7884 no .
C51A H46 2.3826 no .
C51A H49D 2.9329 no .
C51A H49E 2.4191 no .
C51A H49F 3.2664 no .
C51A H50D 2.8482 no .
C51A H50E 2.4426 no .
C51A H50F 3.2800 no .
C52 H47 3.4357 no .
C52 H54 3.3640 no .
C52 H54A 3.1233 no .
C52 H54B 3.1106 no .
C52 H56A 3.1307 no .
C52 H56B 3.1216 no .
C52 H56C 3.3737 no .
C53 H55 3.3400 no .
C53 H56A 3.1686 no .
C53 H57A 3.3136 no .
C53 H57B 2.6412 no .
C53A H55 3.3400 no .
C53A H57C 3.1905 no .
C54 H52 3.3316 no .
C54 H56A 2.6530 no .
C54 H56B 3.3171 no .
C54 H57B 3.1329 no .
C54A H52 3.3316 no .
C54A H56C 3.2005 no .
C55 H53 3.3742 no .
C55 H53A 3.1328 no .
C55 H53B 3.1201 no .
C55 H57A 3.1314 no .
C55 H57B 3.1223 no .
C55 H57C 3.3743 no .
C56 H52 3.3460 no .
C56 H54 3.1905 no .
C56A H52 3.3460 no .
C56A H53A 3.1733 no .
C56A H54A 3.3137 no .
C56A H54B 2.6432 no .
C57 H53 3.1958 no .
C57 H55 3.3477 no .
C57A H53A 2.6533 no .
C57A H53B 3.3101 no .
C57A H54B 3.1348 no .
C57A H55 3.3477 no .
C58 H55 3.1449 no .
H19 H20A 2.4564 no .
H19 H20B 2.4674 no .
H19 H43 3.1144 no .
H19 H47 3.4545 no .
H20A H21A 2.7246 no .
H20A H21B 2.2068 no .
H20B H21A 2.2069 no .
H20B H21B 2.7296 no .
H21A H22 2.4663 no .
H21B H22 2.4766 no .
H22 H25 2.8308 no .
H22 H26 3.5458 no .
H25 H26 2.3142 no .
H26 H31B 2.3143 no .
H26 H31C 3.3471 no .
H26 H33A 3.2337 no .
H26 H33B 2.3771 no .
H28 H29 2.3211 no .
H28 H32A 2.3349 no .
H28 H32B 2.1952 no .
H28 H32C 3.4581 no .
H29 H34 2.8407 no .
H29 H39A 3.1373 no .
H31A H32A 2.9179 no .
H31A H32B 3.5715 no .
H31A H32C 2.4925 no .
H31A H33B 2.8856 no .
H31A H33C 2.5741 no .
H31B H32A 3.5399 no .
H31B H32C 3.5730 no .
H31B H33A 3.5729 no .
H31B H33B 2.4790 no .
H31B H33C 3.0846 no .
H31C H32A 2.4427 no .
H31C H32B 3.5473 no .
H31C H32C 2.9635 no .
H31C H33B 3.5642 no .
H32A H33C 3.5272 no .
H32B H33A 2.6085 no .
H32B H33C 2.9073 no .
H32C H33A 3.0363 no .
H32C H33B 3.5237 no .
H32C H33C 2.4090 no .
H34 H35 2.4800 no .
H34 H35A 2.4504 no .
H34 H35B 2.4468 no .
H34 H39A 2.4326 no .
H34 H39B 2.4213 no .
H34 H39C 2.4573 no .
H35 H36 2.4925 no .
H35 H39B 3.2274 no .
H35A H36A 2.6259 no .
H35A H36B 2.0828 no .
H35A H39C 3.2347 no .
H35B H36A 2.0829 no .
H35B H36B 2.6277 no .
H36 H37 2.4597 no .
H36 H38A 3.1409 no .
H36A H37 2.4222 no .
H36B H37 2.4341 no .
H36B H38C 3.1387 no .
H37 H38A 2.4232 no .
H37 H38B 2.3870 no .
H37 H38C 2.4314 no .
H38A H39A 2.6242 no .
H38A H39B 2.0634 no .
H38B H39A 2.0636 no .
H38B H39B 2.5967 no .
H38C H39C 2.4690 no .
H43 H44 2.3132 no .
H44 H49A 3.4280 no .
H44 H49B 2.4312 no .
H44 H49C 2.0922 no .
H44 H49D 3.4771 no .
H44 H49F 2.4353 no .
H44 H50A 3.1671 no .
H44 H50D 2.9895 no .
H44 H50F 2.6165 no .
H46 H47 2.3430 no .
H46 H49E 3.5232 no .
H46 H50B 2.8657 no .
H46 H51A 2.2221 no .
H46 H51B 2.8178 no .
H46 H51D 1.8829 no .
H46 H51E 2.4203 no .
H46 H51F 3.3109 no .
H47 H52 2.9500 no .
H47 H57A 3.0572 no .
H47 H57C 3.5602 no .
H49A H50A 3.1143 no .
H49A H50B 3.4920 no .
H49A H50C 2.3663 no .
H49A H51A 3.4840 no .
H49A H51B 3.0534 no .
H49A H51C 2.3468 no .
H49B H50C 3.4673 no .
H49B H51B 2.6843 no .
H49B H51C 2.8932 no .
H49C H50A 2.5155 no .
H49C H50B 3.5309 no .
H49C H50C 2.6728 no .
H49C H51C 3.4696 no .
H49D H50E 2.8534 no .
H49D H50F 2.5488 no .
H49D H51E 2.9850 no .
H49D H51F 3.0230 no .
H49E H50F 3.5784 no .
H49E H51D 3.2549 no .
H49E H51E 1.9925 no .
H49E H51F 2.8693 no .
H49F H50F 2.9315 no .
H49F H51E 3.2057 no .
H50A H51A 3.4605 no .
H50B H51A 2.3324 no .
H50B H51B 3.4863 no .
H50B H51C 2.9369 no .
H50C H51A 3.0042 no .
H50C H51C 2.6872 no .
H50D H51D 2.8798 no .
H50D H51F 2.9988 no .
H50E H51D 2.8712 no .
H50E H51E 3.2902 no .
H50E H51F 2.1056 no .
H50F H51F 3.3121 no .
H52 H53 2.4738 no .
H52 H53A 2.4458 no .
H52 H53B 2.4405 no .
H52 H57A 2.4177 no .
H52 H57B 2.4326 no .
H52 H57C 2.4538 no .
H53 H54 2.4513 no .
H53 H57B 3.1883 no .
H53A H54A 2.5932 no .
H53A H54B 2.0479 no .
H53A H57C 3.1903 no .
H53B H54A 2.0478 no .
H53B H54B 2.6034 no .
H54 H55 2.4722 no .
H54 H56A 3.1871 no .
H54A H55 2.4353 no .
H54B H55 2.4507 no .
H54B H56C 3.1924 no .
H55 H56A 2.4375 no .
H55 H56B 2.4359 no .
H55 H56C 2.4674 no .
H56A H57A 2.6191 no .
H56A H57B 2.0785 no .
H56B H57A 2.0785 no .
H56B H57B 2.6266 no .
H56C H57C 2.4843 no .
H59A H60A 2.3054 no .
H59A H60B 2.3764 no .
H59B H60A 2.3859 no .
H59B H60B 2.8520 no .
H59C H60C 2.3634 no .
H59C H60D 2.2987 no .
H59D H60C 2.3003 no .
H59D H60D 2.8425 no .
Cl1 H20A 3.1507 no .
Cl1A H19 3.2593 no .
Cl1A H20A 3.1003 no .
Cl1A H20B 3.4130 no .
Cl1A H46 3.2065 no .
F1 H29 2.7239 no 2_666
F1 H38B 3.5623 no 2_666
F1 H39A 2.9092 no 2_666
F2 H20A 3.4372 no 1_455
F2 H20B 2.5662 no 1_455
F2 H21A 3.3165 no 1_455
F2 H54 3.2847 no 2_655
F2 H54B 3.3063 no 2_655
F2 H55 2.7167 no 2_655
F3 H43 3.3675 no 2_655
F3 H44 3.0397 no 2_655
F3 H49B 3.3458 no 2_655
F3 H49F 2.7852 no 2_655
F3 H52 3.3890 no 2_655
F3 H53 3.1547 no 2_655
F3 H53B 3.1559 no 2_655
F4 H31A 2.8007 no 2_765
F4 H32C 3.5544 no 2_765
F4 H33C 2.6513 no 2_765
F4 H56A 3.4945 no 2_755
F4 H56B 3.3152 no 2_755
F4 H56C 3.2013 no 2_755
F4 H57A 2.6950 no 2_755
F4 H57B 2.9342 no 2_755
F4 H57C 2.4221 no 2_755
N1 H38B 3.5447 no 2_666
N1 H54 2.6866 no 2_655
N1 H54A 3.1371 no 2_655
N1 H54B 3.1192 no 2_655
N3 H53 2.9969 no 2_655
N3 H53B 2.8372 no 2_655
N3 H56A 3.3943 no 2_755
N3 H56B 3.0274 no 2_755
N3 H56C 2.7993 no 2_755
N4 H43 3.1490 no 2_655
N4 H56B 2.9336 no 2_755
N4 H56C 3.3622 no 2_755
N4 H57A 2.9366 no 2_755
N4 H57C 3.3758 no 2_755
N5 H38B 2.8011 no 2_666
N5 H38C 3.1069 no 2_666
N5 H39A 2.9079 no 2_666
N5 H39C 3.1784 no 2_666
N6 H20A 2.9221 no 1_455
N6 H21B 3.1516 no 1_455
N6 H21B 2.5159 no 2_666
N6 H29 3.1079 no 2_666
N6 H36A 3.5870 no 2_566
N6 H37 2.5133 no 2_566
N7 H31A 3.3544 no 2_765
N8 H32B 3.3804 no 2_765
N8 H32C 2.5927 no 2_765
N8 H33C 3.2132 no 2_765
N8 H44 3.1631 no 2_655
N8 H46 3.0557 no 2_755
N8 H47 2.9002 no 2_755
N8 H49C 3.2931 no 2_655
C1 H38B 2.6991 no 2_666
C1 H38C 3.3792 no 2_666
C1 H54 2.6611 no 2_655
C1 H54A 2.7148 no 2_655
C1 H54B 3.3877 no 2_655
C2 H38B 3.2439 no 2_666
C2 H54 2.8088 no 2_655
C2 H54A 2.7819 no 2_655
C2 H54B 3.5907 no 2_655
C3 H54 2.8781 no 2_655
C3 H54A 3.2022 no 2_655
C3 H54B 3.4185 no 2_655
C4 H54 2.7984 no 2_655
C4 H54A 3.3963 no 2_655
C4 H54B 3.1106 no 2_655
C8 H21A 3.4754 no 1_455
C8 H21B 3.3828 no 1_455
C9 H21A 3.2469 no 1_455
C9 H21B 3.1419 no 1_455
C10 H53 2.9447 no 2_655
C10 H53B 3.1076 no 2_655
C10 H56A 3.5943 no 2_755
C10 H56C 3.2694 no 2_755
C11 H53 3.2391 no 2_655
C11 H53B 3.2844 no 2_655
C11 H54A 3.5771 no 2_655
C11 H56C 3.5986 no 2_755
C12 H53 3.4523 no 2_655
C12 H53B 3.1296 no 2_655
C12 H54 3.5506 no 2_655
C12 H54A 3.2057 no 2_655
C12 H56C 3.3504 no 2_755
C13 H53 3.2962 no 2_655
C13 H53B 2.8265 no 2_655
C13 H56A 3.5976 no 2_755
C13 H56B 2.9179 no 2_755
C13 H56C 2.8506 no 2_755
C14 H53B 3.4288 no 2_655
C14 H56B 2.9598 no 2_755
C14 H56C 3.2916 no 2_755
C15 H43 3.3300 no 2_655
C15 H56B 2.9618 no 2_755
C15 H56C 3.5130 no 2_755
C16 H43 3.2147 no 2_655
C17 H43 2.9832 no 2_655
C18 H43 2.9278 no 2_655
C18 H44 3.2497 no 2_655
C18 H47 3.5224 no 2_755
C18 H57A 3.0390 no 2_755
C19 H54A 3.4261 no 2_655
C21 H36A 3.1733 no 1_655
C22 H36A 3.4710 no 1_655
C23 H38B 2.4069 no 2_666
C23 H38C 2.9409 no 2_666
C23 H39A 3.0241 no 2_666
C23 H39C 3.5264 no 2_666
C23 H54 3.3179 no 2_655
C23 H54A 3.1081 no 2_655
C23 H55 3.5597 no 2_655
C27 H36 3.2284 no 1_655
C27 H36B 3.5199 no 1_655
C28 H36 2.8708 no 1_655
C28 H36A 3.5564 no 1_655
C28 H36B 3.0514 no 1_655
C29 H36 3.3772 no 1_655
C31 H35 3.2550 no 1_655
C31 H35A 3.5151 no 1_655
C32 H36B 3.3175 no 1_655
C32 H49A 3.4547 no 1_665
C32 H49B 3.3337 no 1_665
C32 H49C 3.5974 no 1_665
C32 H49D 3.5474 no 1_665
C33 H51B 3.3323 no 1_565
C33 H51E 3.4300 no 1_565
C33 H57B 3.3779 no 1_565
C33 H57C 3.2587 no 1_565
C34 H49D 3.5227 no 1_565
C34 H51C 3.0197 no 1_565
C35 H31C 3.0057 no 1_455
C35 H32A 3.4198 no 1_455
C35 H49A 3.4767 no 1_565
C35 H51C 3.4656 no 1_565
C35A H31C 3.0057 no 1_455
C35A H32A 3.4198 no 1_455
C35A H49D 3.0108 no 1_565
C36 H31C 3.2454 no 1_455
C36 H32A 3.2403 no 1_455
C36A H31C 3.2454 no 1_455
C36A H32A 3.2403 no 1_455
C37 H20A 3.5149 no 2_666
C37 H21B 3.5327 no 1_455
C38 H50A 3.2157 no 2_666
C38A H50D 3.3394 no 2_666
C39 H49A 3.5512 no 1_565
C39 H51C 3.0041 no 1_565
C39A H51F 3.4584 no 1_565
C40 H20A 3.1682 no 1_455
C40 H21A 3.5040 no 1_455
C40 H21B 2.8796 no 1_455
C40 H21B 3.1899 no 2_666
C40 H29 3.5651 no 2_666
C40 H37 3.5407 no 2_566
C41 H53 3.4462 no 2_655
C43 H54A 3.5193 no 2_655
C46 H33A 3.5873 no 1_545
C46 H59A 3.4559 no .
C47 H59A 3.5447 no .
C49 H32A 3.2945 no 1_445
C49 H32C 3.1136 no 1_445
C49 H39B 3.5375 no 1_545
C49A H35A 2.8703 no 1_545
C50 H38A 3.2725 no 2_666
C50A H38C 3.5531 no 2_666
C50A H50E 3.4700 no 2_656
C51 H33A 2.9885 no 1_545
C51 H34 3.3321 no 1_545
C51 H39B 3.2731 no 1_545
C51A H32B 3.4260 no 1_545
C51A H33A 3.4342 no 1_545
C54 H43 3.4495 no 2_655
C54A H43 3.4495 no 2_655
C57 H33C 3.4061 no 1_545
C57A H33C 3.4061 no 1_545
C58 H32C 3.2954 no 2_765
C58 H33C 3.5145 no 2_765
C58 H43 3.5707 no 2_655
C58 H44 2.9068 no 2_655
C58 H47 2.9837 no 2_755
C58 H57A 3.1666 no 2_755
C58 H57C 3.5357 no 2_755
B1 H54 3.5533 no 2_655
B2 H53B 3.5424 no 2_655
B2 H56B 3.2950 no 2_755
B2 H56C 3.3128 no 2_755
B2 H57A 3.2906 no 2_755
B2 H57C 3.3208 no 2_755
H19 Cl1A 3.2593 no .
H19 H38B 3.4264 no 2_666
H19 H38C 3.4194 no 2_666
H20A Cl1 3.1507 no .
H20A Cl1A 3.1003 no .
H20A F2 3.4372 no 1_655
H20A N6 2.9221 no 1_655
H20A C37 3.5149 no 2_666
H20A C40 3.1682 no 1_655
H20A H37 2.6800 no 2_666
H20A H38B 3.3510 no 2_666
H20A H38C 3.3902 no 2_666
H20B Cl1A 3.4130 no .
H20B F2 2.5662 no 1_655
H20B H55 3.3209 no 2_755
H20B H56C 3.4581 no 2_755
H20B H59A 3.2659 no .
H20B H59C 3.2760 no .
H21A F2 3.3165 no 1_655
H21A C8 3.4754 no 1_655
H21A C9 3.2469 no 1_655
H21A C40 3.5040 no 1_655
H21A H36A 2.8501 no 1_655
H21B N6 3.1516 no 1_655
H21B N6 2.5159 no 2_666
H21B C8 3.3828 no 1_655
H21B C9 3.1419 no 1_655
H21B C37 3.5327 no 1_655
H21B C40 2.8796 no 1_655
H21B C40 3.1899 no 2_666
H21B H36 3.4526 no 1_655
H21B H36A 2.8475 no 1_655
H21B H37 3.2125 no 1_655
H22 H36 3.2154 no 1_655
H22 H36A 2.8935 no 1_655
H25 H53 3.5411 no 2_655
H25 H53A 3.2246 no 2_655
H25 H54 3.4880 no 2_655
H25 H54B 3.1925 no 2_655
H28 H36 2.8456 no 1_655
H28 H36B 2.7430 no 1_655
H28 H51A 3.5158 no 1_565
H28 H51E 3.4437 no 1_565
H29 F1 2.7239 no 2_666
H29 N6 3.1079 no 2_666
H29 C40 3.5651 no 2_666
H31A F4 2.8007 no 2_765
H31A N7 3.3544 no 2_765
H31A H35 3.4744 no 1_655
H31A H49B 3.3796 no 1_665
H31A H49F 3.4560 no 1_665
H31C C35 3.0057 no 1_655
H31C C35A 3.0057 no 1_655
H31C C36 3.2454 no 1_655
H31C C36A 3.2454 no 1_655
H31C H35 2.3240 no 1_655
H31C H35A 2.6553 no 1_655
H31C H35B 2.7221 no 1_655
H31C H36 2.8355 no 1_655
H31C H36A 3.0978 no 1_655
H31C H36B 3.0441 no 1_655
H31C H49D 3.5243 no 1_665
H32A C35 3.4198 no 1_655
H32A C35A 3.4198 no 1_655
H32A C36 3.2403 no 1_655
H32A C36A 3.2403 no 1_655
H32A C49 3.2945 no 1_665
H32A H35 3.1854 no 1_655
H32A H35A 2.7492 no 1_655
H32A H36 2.8433 no 1_655
H32A H36B 2.4170 no 1_655
H32A H49A 2.8610 no 1_665
H32A H49B 3.0836 no 1_665
H32A H49C 3.4144 no 1_665
H32A H49D 2.9808 no 1_665
H32B N8 3.3804 no 2_765
H32B C51A 3.4260 no 1_565
H32B H46 3.4076 no 1_565
H32B H51A 2.8076 no 1_565
H32B H51D 3.1903 no 1_565
H32B H51E 2.8624 no 1_565
H32C F4 3.5544 no 2_765
H32C N8 2.5927 no 2_765
H32C C49 3.1136 no 1_665
H32C C58 3.2954 no 2_765
H32C H49A 3.1660 no 1_665
H32C H49B 2.7021 no 1_665
H32C H49C 2.9616 no 1_665
H32C H49D 3.2123 no 1_665
H32C H49F 3.3379 no 1_665
H33A C46 3.5873 no 1_565
H33A C51 2.9885 no 1_565
H33A C51A 3.4342 no 1_565
H33A H46 3.1056 no 1_565
H33A H49E 3.0205 no 1_565
H33A H51A 2.7715 no 1_565
H33A H51B 2.3559 no 1_565
H33A H51C 3.5557 no 1_565
H33A H51E 2.5275 no 1_565
H33A H57C 3.5824 no 1_565
H33B H57B 3.1391 no 1_565
H33B H57C 3.2708 no 1_565
H33C F4 2.6513 no 2_765
H33C N8 3.2132 no 2_765
H33C C57 3.4061 no 1_565
H33C C57A 3.4061 no 1_565
H33C C58 3.5145 no 2_765
H33C H46 3.5442 no 1_565
H33C H57A 3.0889 no 1_565
H33C H57B 2.8273 no 1_565
H33C H57C 2.5090 no 1_565
H34 C51 3.3321 no 1_565
H34 H49D 3.4118 no 1_565
H34 H49E 3.2133 no 1_565
H34 H51B 3.3609 no 1_565
H34 H51C 2.5281 no 1_565
H34 H51E 3.4433 no 1_565
H34 H51F 3.5179 no 1_565
H35 C31 3.2550 no 1_455
H35 H31A 3.4744 no 1_455
H35 H31C 2.3240 no 1_455
H35 H32A 3.1854 no 1_455
H35 H49A 3.3297 no 1_565
H35 H49B 3.4938 no 1_565
H35 H51C 3.4038 no 1_565
H35A C31 3.5151 no 1_455
H35A C49A 2.8703 no 1_565
H35A H31C 2.6553 no 1_455
H35A H32A 2.7492 no 1_455
H35A H49D 2.0658 no 1_565
H35A H49E 2.8937 no 1_565
H35A H49F 3.3936 no 1_565
H35B H31C 2.7221 no 1_455
H35B H49D 3.4646 no 1_565
H36 C27 3.2284 no 1_455
H36 C28 2.8708 no 1_455
H36 C29 3.3772 no 1_455
H36 H21B 3.4526 no 1_455
H36 H22 3.2154 no 1_455
H36 H28 2.8456 no 1_455
H36 H31C 2.8355 no 1_455
H36 H32A 2.8433 no 1_455
H36A N6 3.5870 no 2_566
H36A C21 3.1733 no 1_455
H36A C22 3.4710 no 1_455
H36A C28 3.5564 no 1_455
H36A H21A 2.8501 no 1_455
H36A H21B 2.8475 no 1_455
H36A H22 2.8935 no 1_455
H36A H31C 3.0978 no 1_455
H36B C27 3.5199 no 1_455
H36B C28 3.0514 no 1_455
H36B C32 3.3175 no 1_455
H36B H28 2.7430 no 1_455
H36B H31C 3.0441 no 1_455
H36B H32A 2.4170 no 1_455
H37 N6 2.5133 no 2_566
H37 C40 3.5407 no 2_566
H37 H20A 2.6800 no 2_666
H37 H21B 3.2125 no 1_455
H38A C50 3.2725 no 2_666
H38A H50A 2.6132 no 2_666
H38A H50B 3.2169 no 2_666
H38A H50C 3.5269 no 2_666
H38B F1 3.5623 no 2_666
H38B N1 3.5447 no 2_666
H38B N5 2.8011 no 2_666
H38B C1 2.6991 no 2_666
H38B C2 3.2439 no 2_666
H38B C23 2.4069 no 2_666
H38B H19 3.4264 no 2_666
H38B H20A 3.3510 no 2_666
H38B H50A 3.0700 no 2_666
H38C N5 3.1069 no 2_666
H38C C1 3.3792 no 2_666
H38C C23 2.9409 no 2_666
H38C C50A 3.5531 no 2_666
H38C H19 3.4194 no 2_666
H38C H20A 3.3902 no 2_666
H38C H50D 2.6026 no 2_666
H39A F1 2.9092 no 2_666
H39A N5 2.9079 no 2_666
H39A C23 3.0241 no 2_666
H39A H51C 3.3173 no 1_565
H39B C49 3.5375 no 1_565
H39B C51 3.2731 no 1_565
H39B H49A 2.6790 no 1_565
H39B H50A 3.2686 no 2_666
H39B H50C 3.0962 no 1_565
H39B H51C 2.3313 no 1_565
H39C N5 3.1784 no 2_666
H39C C23 3.5264 no 2_666
H39C H50D 3.2877 no 2_666
H39C H50E 3.4063 no 1_565
H39C H51F 2.7538 no 1_565
H43 F3 3.3675 no 2_655
H43 N4 3.1490 no 2_655
H43 C15 3.3300 no 2_655
H43 C16 3.2147 no 2_655
H43 C17 2.9832 no 2_655
H43 C18 2.9278 no 2_655
H43 C54 3.4495 no 2_655
H43 C54A 3.4495 no 2_655
H43 C58 3.5707 no 2_655
H43 H53B 3.1020 no 2_655
H43 H54A 2.7821 no 2_655
H44 F3 3.0397 no 2_655
H44 N8 3.1631 no 2_655
H44 C18 3.2497 no 2_655
H44 C58 2.9068 no 2_655
H46 Cl1A 3.2065 no .
H46 N8 3.0557 no 2_755
H46 H32B 3.4076 no 1_545
H46 H33A 3.1056 no 1_545
H46 H33C 3.5442 no 1_545
H46 H59A 3.0656 no .
H46 H60B 2.9611 no .
H46 H60D 3.0414 no .
H47 N8 2.9002 no 2_755
H47 C18 3.5224 no 2_755
H47 C58 2.9837 no 2_755
H47 H55 3.4612 no 2_755
H47 H56B 3.2929 no 2_755
H47 H59A 3.2448 no .
H49A C32 3.4547 no 1_445
H49A C35 3.4767 no 1_545
H49A C39 3.5512 no 1_545
H49A H32A 2.8610 no 1_445
H49A H32C 3.1660 no 1_445
H49A H35 3.3297 no 1_545
H49A H39B 2.6790 no 1_545
H49B F3 3.3458 no 2_655
H49B C32 3.3337 no 1_445
H49B H31A 3.3796 no 1_445
H49B H32A 3.0836 no 1_445
H49B H32C 2.7021 no 1_445
H49B H35 3.4938 no 1_545
H49C N8 3.2931 no 2_655
H49C C32 3.5974 no 1_445
H49C H32A 3.4144 no 1_445
H49C H32C 2.9616 no 1_445
H49D C32 3.5474 no 1_445
H49D C34 3.5227 no 1_545
H49D C35A 3.0108 no 1_545
H49D H31C 3.5243 no 1_445
H49D H32A 2.9808 no 1_445
H49D H32C 3.2123 no 1_445
H49D H34 3.4118 no 1_545
H49D H35A 2.0658 no 1_545
H49D H35B 3.4646 no 1_545
H49E H33A 3.0205 no 1_545
H49E H34 3.2133 no 1_545
H49E H35A 2.8937 no 1_545
H49F F3 2.7852 no 2_655
H49F H31A 3.4560 no 1_445
H49F H32C 3.3379 no 1_445
H49F H35A 3.3936 no 1_545
H50A C38 3.2157 no 2_666
H50A H38A 2.6132 no 2_666
H50A H38B 3.0700 no 2_666
H50A H39B 3.2686 no 2_666
H50B H38A 3.2169 no 2_666
H50C H38A 3.5269 no 2_666
H50C H39B 3.0962 no 1_545
H50C H50C 2.7180 no 2_656
H50D C38A 3.3394 no 2_666
H50D H38C 2.6026 no 2_666
H50D H39C 3.2877 no 2_666
H50E C50A 3.4700 no 2_656
H50E H39C 3.4063 no 1_545
H50E H50E 2.6672 no 2_656
H51A H28 3.5158 no 1_545
H51A H32B 2.8076 no 1_545
H51A H33A 2.7715 no 1_545
H51B C33 3.3323 no 1_545
H51B H33A 2.3559 no 1_545
H51B H34 3.3609 no 1_545
H51C C34 3.0197 no 1_545
H51C C35 3.4656 no 1_545
H51C C39 3.0041 no 1_545
H51C H33A 3.5557 no 1_545
H51C H34 2.5281 no 1_545
H51C H35 3.4038 no 1_545
H51C H39A 3.3173 no 1_545
H51C H39B 2.3313 no 1_545
H51D H32B 3.1903 no 1_545
H51E C33 3.4300 no 1_545
H51E H28 3.4437 no 1_545
H51E H32B 2.8624 no 1_545
H51E H33A 2.5275 no 1_545
H51E H34 3.4433 no 1_545
H51F C39A 3.4584 no 1_545
H51F H34 3.5179 no 1_545
H51F H39C 2.7538 no 1_545
H52 F3 3.3890 no 2_655
H53 F3 3.1547 no 2_655
H53 N3 2.9969 no 2_655
H53 C10 2.9447 no 2_655
H53 C11 3.2391 no 2_655
H53 C12 3.4523 no 2_655
H53 C13 3.2962 no 2_655
H53 C41 3.4462 no 2_655
H53 H25 3.5411 no 2_655
H53A H25 3.2246 no 2_655
H53B F3 3.1559 no 2_655
H53B N3 2.8372 no 2_655
H53B C10 3.1076 no 2_655
H53B C11 3.2844 no 2_655
H53B C12 3.1296 no 2_655
H53B C13 2.8265 no 2_655
H53B C14 3.4288 no 2_655
H53B B2 3.5424 no 2_655
H53B H43 3.1020 no 2_655
H54 F2 3.2847 no 2_655
H54 N1 2.6866 no 2_655
H54 C1 2.6611 no 2_655
H54 C2 2.8088 no 2_655
H54 C3 2.8781 no 2_655
H54 C4 2.7984 no 2_655
H54 C12 3.5506 no 2_655
H54 C23 3.3179 no 2_655
H54 B1 3.5533 no 2_655
H54 H25 3.4880 no 2_655
H54A N1 3.1371 no 2_655
H54A C1 2.7148 no 2_655
H54A C2 2.7819 no 2_655
H54A C3 3.2022 no 2_655
H54A C4 3.3963 no 2_655
H54A C11 3.5771 no 2_655
H54A C12 3.2057 no 2_655
H54A C19 3.4261 no 2_655
H54A C23 3.1081 no 2_655
H54A C43 3.5193 no 2_655
H54A H43 2.7821 no 2_655
H54B F2 3.3063 no 2_655
H54B N1 3.1192 no 2_655
H54B C1 3.3877 no 2_655
H54B C2 3.5907 no 2_655
H54B C3 3.4185 no 2_655
H54B C4 3.1106 no 2_655
H54B H25 3.1925 no 2_655
H55 F2 2.7167 no 2_655
H55 C23 3.5597 no 2_655
H55 H20B 3.3209 no 2_755
H55 H47 3.4612 no 2_755
H56A F4 3.4945 no 2_755
H56A N3 3.3943 no 2_755
H56A C10 3.5943 no 2_755
H56A C13 3.5976 no 2_755
H56B F4 3.3152 no 2_755
H56B N3 3.0274 no 2_755
H56B N4 2.9336 no 2_755
H56B C13 2.9179 no 2_755
H56B C14 2.9598 no 2_755
H56B C15 2.9618 no 2_755
H56B B2 3.2950 no 2_755
H56B H47 3.2929 no 2_755
H56C F4 3.2013 no 2_755
H56C N3 2.7993 no 2_755
H56C N4 3.3622 no 2_755
H56C C10 3.2694 no 2_755
H56C C11 3.5986 no 2_755
H56C C12 3.3504 no 2_755
H56C C13 2.8506 no 2_755
H56C C14 3.2916 no 2_755
H56C C15 3.5130 no 2_755
H56C B2 3.3128 no 2_755
H56C H20B 3.4581 no 2_755
H57A F4 2.6950 no 2_755
H57A N4 2.9366 no 2_755
H57A C18 3.0390 no 2_755
H57A C58 3.1666 no 2_755
H57A B2 3.2906 no 2_755
H57A H33C 3.0889 no 1_545
H57B F4 2.9342 no 2_755
H57B C33 3.3779 no 1_545
H57B H33B 3.1391 no 1_545
H57B H33C 2.8273 no 1_545
H57C F4 2.4221 no 2_755
H57C N4 3.3758 no 2_755
H57C C33 3.2587 no 1_545
H57C C58 3.5357 no 2_755
H57C B2 3.3208 no 2_755
H57C H33A 3.5824 no 1_545
H57C H33B 3.2708 no 1_545
H57C H33C 2.5090 no 1_545
H59A C46 3.4559 no .
H59A C47 3.5447 no .
H59A H20B 3.2659 no .
H59A H46 3.0656 no .
H59A H47 3.2448 no .
H59C H20B 3.2760 no .
H60B H46 2.9611 no .
H60D H46 3.0414 no .

loop_
_geom_torsion_atom_site_label_1
_geom_torsion_atom_site_label_2
_geom_torsion_atom_site_label_3
_geom_torsion_atom_site_label_4
_geom_torsion
_geom_torsion_publ_flag
C1 N1 C4 C3 -1.0(4) no
C1 N1 C4 C5 178.5(3) no
C4 N1 C1 C2 1.7(4) no
C4 N1 C1 C23 -172.3(3) no
C1 N1 B1 F1 52.4(4) no
C1 N1 B1 F2 -68.9(6) no
C1 N1 B1 N2 171.8(3) no
B1 N1 C1 C2 -179.5(3) no
B1 N1 C1 C23 6.6(5) no
C4 N1 B1 F1 -128.9(4) no
C4 N1 B1 F2 109.8(4) no
C4 N1 B1 N2 -9.6(5) no
B1 N1 C4 C3 -179.9(3) no
B1 N1 C4 C5 -0.3(5) no
C6 N2 C9 C8 0.9(4) no
C6 N2 C9 C40 -176.7(3) no
C9 N2 C6 C5 -179.6(3) no
C9 N2 C6 C7 -1.3(3) no
C6 N2 B1 F1 136.5(4) no
C6 N2 B1 F2 -102.1(4) no
C6 N2 B1 N1 17.3(5) no
B1 N2 C6 C5 -15.3(5) no
B1 N2 C6 C7 162.9(3) no
C9 N2 B1 F1 -62.1(5) no
C9 N2 B1 F2 59.3(5) no
C9 N2 B1 N1 178.8(3) no
B1 N2 C9 C8 -163.2(3) no
B1 N2 C9 C40 19.1(5) no
C10 N3 C13 C12 -0.7(4) no
C10 N3 C13 C14 179.9(3) no
C13 N3 C10 C11 0.1(4) no
C13 N3 C10 C41 -177.0(3) no
C10 N3 B2 F3 -73.7(5) no
C10 N3 B2 F4 49.3(7) no
C10 N3 B2 N4 168.0(4) no
B2 N3 C10 C11 179.4(4) no
B2 N3 C10 C41 2.2(6) no
C13 N3 B2 F3 105.4(5) no
C13 N3 B2 F4 -131.5(4) no
C13 N3 B2 N4 -12.8(6) no
B2 N3 C13 C12 180.0(4) no
B2 N3 C13 C14 0.7(6) no
C15 N4 C18 C17 0.6(4) no
C15 N4 C18 C58 -177.4(3) no
C18 N4 C15 C14 174.4(4) no
C18 N4 C15 C16 -1.3(4) no
C15 N4 B2 F3 -97.5(5) no
C15 N4 B2 F4 138.7(4) no
C15 N4 B2 N3 20.2(5) no
B2 N4 C15 C14 -15.8(6) no
B2 N4 C15 C16 168.5(3) no
C18 N4 B2 F3 70.2(6) no
C18 N4 B2 F4 -53.6(5) no
C18 N4 B2 N3 -172.1(3) no
B2 N4 C18 C17 -168.8(4) no
B2 N4 C18 C58 13.2(6) no
N1 C1 C2 C3 -1.6(4) no
N1 C1 C2 C19 179.5(3) no
C23 C1 C2 C3 171.7(4) no
C23 C1 C2 C19 -7.2(7) no
C1 C2 C3 C4 1.0(4) no
C1 C2 C3 C22 -179.2(3) no
C1 C2 C19 C12 125.6(4) no
C1 C2 C19 C20 -124.2(4) no
C3 C2 C19 C12 -53.2(4) no
C3 C2 C19 C20 57.0(4) no
C19 C2 C3 C4 -179.9(3) no
C19 C2 C3 C22 -0.1(4) no
C2 C3 C4 N1 0.0(4) no
C2 C3 C4 C5 -179.5(3) no
C2 C3 C22 C11 52.8(4) no
C2 C3 C22 C21 -57.2(3) no
C4 C3 C22 C11 -127.5(4) no
C4 C3 C22 C21 122.5(5) no
C22 C3 C4 N1 -179.7(4) no
C22 C3 C4 C5 0.8(7) no
N1 C4 C5 C6 4.9(5) no
N1 C4 C5 C24 -175.3(3) no
C3 C4 C5 C6 -175.6(3) no
C3 C4 C5 C24 4.1(6) no
C4 C5 C6 N2 2.6(5) no
C4 C5 C6 C7 -175.1(3) no
C4 C5 C24 C25 65.7(5) no
C4 C5 C24 C29 -112.5(4) no
C6 C5 C24 C25 -114.6(4) no
C6 C5 C24 C29 67.2(5) no
C24 C5 C6 N2 -177.1(3) no
C24 C5 C6 C7 5.1(6) no
N2 C6 C7 C8 1.3(4) no
N2 C6 C7 C34 -178.3(4) no
C5 C6 C7 C8 179.2(3) no
C5 C6 C7 C34 -0.4(7) no
C6 C7 C8 C9 -0.7(4) no
C6 C7 C8 C37 -178.4(3) no
C6 C7 C34 C35 122.3(5) no
C6 C7 C34 C35A 122.3(5) no
C6 C7 C34 C39 -126.2(5) no
C6 C7 C34 C39A -126.2(5) no
C8 C7 C34 C35 -57.2(4) no
C8 C7 C34 C35A -57.2(4) no
C8 C7 C34 C39 54.3(4) no
C8 C7 C34 C39A 54.3(4) no
C34 C7 C8 C9 179.0(3) no
C34 C7 C8 C37 1.3(4) no
C7 C8 C9 N2 -0.1(4) no
C7 C8 C9 C40 177.3(3) no
C7 C8 C37 C36 56.3(4) no
C7 C8 C37 C36A 56.3(4) no
C7 C8 C37 C38 -55.2(5) no
C7 C8 C37 C38A -55.2(5) no
C9 C8 C37 C36 -120.4(5) no
C9 C8 C37 C36A -120.4(5) no
C9 C8 C37 C38 128.1(4) no
C9 C8 C37 C38A 128.1(4) no
C37 C8 C9 N2 176.7(4) no
C37 C8 C9 C40 -5.8(7) no
N3 C10 C11 C12 0.6(4) no
N3 C10 C11 C22 175.0(4) no
C41 C10 C11 C12 177.5(4) no
C41 C10 C11 C22 -8.0(7) no
C10 C11 C12 C13 -1.0(4) no
C10 C11 C12 C19 175.5(3) no
C10 C11 C22 C3 132.7(5) no
C10 C11 C22 C21 -116.0(5) no
C12 C11 C22 C3 -53.2(5) no
C12 C11 C22 C21 58.1(4) no
C22 C11 C12 C13 -176.8(3) no
C22 C11 C12 C19 -0.3(5) no
C11 C12 C13 N3 1.1(4) no
C11 C12 C13 C14 -179.7(4) no
C11 C12 C19 C2 52.7(4) no
C11 C12 C19 C20 -58.2(4) no
C13 C12 C19 C2 -132.3(5) no
C13 C12 C19 C20 116.8(5) no
C19 C12 C13 N3 -174.1(4) no
C19 C12 C13 C14 5.1(8) no
N3 C13 C14 C15 7.3(6) no
N3 C13 C14 C42 -174.3(3) no
C12 C13 C14 C15 -171.9(4) no
C12 C13 C14 C42 6.6(6) no
C13 C14 C15 N4 0.1(6) no
C13 C14 C15 C16 174.7(4) no
C13 C14 C42 C43 74.3(4) no
C13 C14 C42 C47 -103.2(4) no
C15 C14 C42 C43 -107.3(4) no
C15 C14 C42 C47 75.3(5) no
C42 C14 C15 N4 -178.3(4) no
C42 C14 C15 C16 -3.8(7) no
N4 C15 C16 C17 1.5(4) no
N4 C15 C16 C52 -179.8(4) no
C14 C15 C16 C17 -173.6(4) no
C14 C15 C16 C52 5.1(8) no
C15 C16 C17 C18 -1.1(5) no
C15 C16 C17 C55 177.9(3) no
C15 C16 C52 C53 127.1(5) no
C15 C16 C52 C53A 127.1(5) no
C15 C16 C52 C57 -122.2(5) no
C15 C16 C52 C57A -122.2(5) no
C17 C16 C52 C53 -54.2(5) no
C17 C16 C52 C53A -54.2(5) no
C17 C16 C52 C57 56.5(4) no
C17 C16 C52 C57A 56.5(4) no
C52 C16 C17 C18 179.8(3) no
C52 C16 C17 C55 -1.2(5) no
C16 C17 C18 N4 0.3(5) no
C16 C17 C18 C58 178.2(4) no
C16 C17 C55 C54 55.4(5) no
C16 C17 C55 C54A 55.4(5) no
C16 C17 C55 C56 -55.0(5) no
C16 C17 C55 C56A -55.0(5) no
C18 C17 C55 C54 -126.1(5) no
C18 C17 C55 C54A -126.1(5) no
C18 C17 C55 C56 123.6(5) no
C18 C17 C55 C56A 123.6(5) no
C55 C17 C18 N4 -178.3(5) no
C55 C17 C18 C58 -0.4(8) no
C2 C19 C20 C21 -53.7(4) no
C12 C19 C20 C21 56.3(4) no
C19 C20 C21 C22 -0.5(4) no
C20 C21 C22 C3 55.5(4) no
C20 C21 C22 C11 -54.8(4) no
C5 C24 C25 C26 -178.8(4) no
C5 C24 C29 C28 177.5(4) no
C25 C24 C29 C28 -0.7(7) no
C29 C24 C25 C26 -0.6(7) no
C24 C25 C26 C27 1.9(7) no
C25 C26 C27 C28 -1.9(7) no
C25 C26 C27 C30 176.4(4) no
C26 C27 C28 C29 0.7(7) no
C26 C27 C30 C31 -57.8(6) no
C26 C27 C30 C32 -177.6(4) no
C26 C27 C30 C33 62.0(5) no
C28 C27 C30 C31 120.5(5) no
C28 C27 C30 C32 0.7(7) no
C28 C27 C30 C33 -119.8(5) no
C30 C27 C28 C29 -177.7(4) no
C27 C28 C29 C24 0.6(7) no
C7 C34 C35 C36 56.1(4) no
C7 C34 C35A C36A 56.1(4) no
C7 C34 C39 C38 -56.1(5) no
C7 C34 C39A C38A -56.1(5) no
C35 C34 C39 C38 54.6(5) no
C39 C34 C35 C36 -56.0(5) no
C35 C34 C39A C38A 54.6(5) no
C39A C34 C35 C36 -56.0(5) no
C35A C34 C39 C38 54.6(5) no
C39 C34 C35A C36A -56.0(5) no
C35A C34 C39A C38A 54.6(5) no
C39A C34 C35A C36A -56.0(5) no
C34 C35 C36 C37 -0.2(5) no
C34 C35A C36A C37 -0.2(5) no
C35 C36 C37 C8 -55.1(4) no
C35 C36 C37 C38 57.5(5) no
C35 C36 C37 C38A 57.5(5) no
C35A C36A C37 C8 -55.1(4) no
C35A C36A C37 C38 57.5(5) no
C35A C36A C37 C38A 57.5(5) no
C8 C37 C38 C39 51.9(6) no
C8 C37 C38A C39A 51.9(6) no
C36 C37 C38 C39 -59.8(5) no
C36 C37 C38A C39A -59.8(5) no
C36A C37 C38 C39 -59.8(5) no
C36A C37 C38A C39A -59.8(5) no
C37 C38 C39 C34 2.6(6) no
C37 C38A C39A C34 2.6(6) no
C14 C42 C43 C44 179.6(3) no
C14 C42 C47 C46 178.9(3) no
C43 C42 C47 C46 1.3(5) no
C47 C42 C43 C44 -2.8(5) no
C42 C43 C44 C45 2.3(5) no
C43 C44 C45 C46 -0.2(5) no
C43 C44 C45 C48 178.0(3) no
C44 C45 C46 C47 -1.3(5) no
C44 C45 C48 C49 17.6(5) no
C44 C45 C48 C49A 71.9(4) no
C44 C45 C48 C50 -98.1(4) no
C44 C45 C48 C50A -57.6(4) no
C44 C45 C48 C51 141.9(3) no
C44 C45 C48 C51A -178.5(3) no
C46 C45 C48 C49 -164.4(3) no
C46 C45 C48 C49A -110.1(4) no
C46 C45 C48 C50 79.9(5) no
C46 C45 C48 C50A 120.4(4) no
C46 C45 C48 C51 -40.1(4) no
C46 C45 C48 C51A -0.5(5) no
C48 C45 C46 C47 -179.3(3) no
C45 C46 C47 C42 0.7(5) no
C16 C52 C53 C54 54.5(5) no
C16 C52 C53A C54A 54.5(5) no
C16 C52 C57 C56 -54.3(4) no
C16 C52 C57A C56A -54.3(4) no
C53 C52 C57 C56 56.9(5) no
C57 C52 C53 C54 -56.0(5) no
C53 C52 C57A C56A 56.9(5) no
C57A C52 C53 C54 -56.0(5) no
C53A C52 C57 C56 56.9(5) no
C57 C52 C53A C54A -56.0(5) no
C53A C52 C57A C56A 56.9(5) no
C57A C52 C53A C54A -56.0(5) no
C52 C53 C54 C55 -1.0(6) no
C52 C53A C54A C55 -1.0(6) no
C53 C54 C55 C17 -53.6(6) no
C53 C54 C55 C56 57.1(5) no
C53 C54 C55 C56A 57.1(5) no
C53A C54A C55 C17 -53.6(6) no
C53A C54A C55 C56 57.1(5) no
C53A C54A C55 C56A 57.1(5) no
C17 C55 C56 C57 55.2(4) no
C17 C55 C56A C57A 55.2(4) no
C54 C55 C56 C57 -55.8(4) no
C54 C55 C56A C57A -55.8(4) no
C54A C55 C56 C57 -55.8(4) no
C54A C55 C56A C57A -55.8(4) no
C55 C56 C57 C52 -0.7(5) no
C55 C56A C57A C52 -0.7(5) no
Cl1 C59 C60 Cl2 -65.7(7) no
Cl1A C59A C60A Cl2A -53(5) no

loop_
_platon_squeeze_void_nr
_platon_squeeze_void_average_x
_platon_squeeze_void_average_y
_platon_squeeze_void_average_z
_platon_squeeze_void_volume
_platon_squeeze_void_count_electrons
_platon_squeeze_void_content
1 0.499 0.500 0.000 325 79 ' '
2 0.202 0.894 0.442 10 2 ' '
3 0.798 0.106 0.558 10 1 ' '
